data_7719618
loop_
_publ_author_name
'Obuch, Jakub'
'C&#xed;sa&#x159;ov&#xe1;, Ivana'
'Brus, Ji&#x159;&#xed;'
'Hermann, Petr'

_publ_section_title
;
 DOTA complexes with divalent zinc, cadmium and mercury: X-ray and
 solid-state NMR studies and solution isomerism.
;
_journal_issue 44
_journal_name_full 'Dalton transactions (Cambridge, England : 2003)'
_journal_page_first 16535
_journal_page_last 16549
_journal_paper_doi 10.1039/d5dt01880c
_journal_volume 54
_journal_year 2025
_chemical_formula_moiety '2(C32 H58 Ba2 Hg2 N8 O21), 22.64(H0.50 O0.25), H1.08 O0.54, H0.50 O0.25, 1.32(H2 O)'
_chemical_formula_sum 'C64 H164 Ba4 Hg4 N16 O66'
_chemical_formula_weight 3565.82
_space_group_crystal_system triclinic
_space_group_IT_number 2
_space_group_name_Hall '-P 1'
_space_group_name_H-M_alt 'P -1'
_atom_sites_solution_hydrogens mixed
_atom_sites_solution_primary direct
_atom_sites_solution_secondary difmap
_audit_creation_method SHELXL-2019/3
_audit_update_record
;
2025-07-30 deposited with the CCDC.	2025-10-03 downloaded from the CCDC.
;
_cell_angle_alpha 81.131(2)
_cell_angle_beta 88.647(2)
_cell_angle_gamma 64.396(2)
_cell_formula_units_Z 2
_cell_length_a 17.7595(13)
_cell_length_b 17.8182(12)
_cell_length_c 20.9259(14)
_cell_measurement_reflns_used 9747
_cell_measurement_temperature 120(2)
_cell_measurement_theta_max 27.4971
_cell_measurement_theta_min 2.2659
_cell_volume 5893.3(7)
_computing_cell_refinement 'SAINT V8.40B (Bruker AXS LLC, 2019)'
_computing_data_collection 'Bruker Instrument Service vV6.2.15'
_computing_data_reduction 'SAINT V8.40B (Bruker AXS LLC, 2019)'
_computing_structure_refinement 'SHELXL-2019/2 (Sheldrick, 2019)'
_computing_structure_solution 'SHELXT 2018/2 (Sheldrick, 2018)'
_diffrn_ambient_temperature 120(2)
_diffrn_detector_area_resol_mean 7.3910
_diffrn_measured_fraction_theta_full 0.997
_diffrn_measured_fraction_theta_max 0.996
_diffrn_measurement_device 'Bruker D8 VENTURE'
_diffrn_measurement_method '\f and \w scans'
_diffrn_radiation_type MoK\a
_diffrn_radiation_wavelength 0.71073
_diffrn_reflns_av_R_equivalents 0.0366
_diffrn_reflns_av_unetI/netI 0.0177
_diffrn_reflns_Laue_measured_fraction_full 0.997
_diffrn_reflns_Laue_measured_fraction_max 0.996
_diffrn_reflns_limit_h_max 23
_diffrn_reflns_limit_h_min -23
_diffrn_reflns_limit_k_max 23
_diffrn_reflns_limit_k_min -23
_diffrn_reflns_limit_l_max 27
_diffrn_reflns_limit_l_min -27
_diffrn_reflns_number 269744
_diffrn_reflns_point_group_measured_fraction_full 0.997
_diffrn_reflns_point_group_measured_fraction_max 0.996
_diffrn_reflns_theta_full 25.242
_diffrn_reflns_theta_max 27.517
_diffrn_reflns_theta_min 2.165
_exptl_absorpt_coefficient_mu 6.607
_exptl_absorpt_correction_T_max 0.50
_exptl_absorpt_correction_T_min 0.40
_exptl_absorpt_correction_type multi-scan
_exptl_absorpt_process_details
;
Krause, L., Herbst-Irmer, R., Sheldrick, G. M., Stalke, D. (2015).
"Comparison of silver and molybdenum microfocus X-ray sources for
single-crystal structure determination"
J. Appl. Cryst. 48, 3-10.
doi:10.1107/s1600576714022985
;
_exptl_crystal_colour colourless
_exptl_crystal_density_diffrn 2.009
_exptl_crystal_density_method 'not measured'
_exptl_crystal_description prism
_exptl_crystal_F_000 3464
_exptl_crystal_size_max 0.318
_exptl_crystal_size_mid 0.166
_exptl_crystal_size_min 0.122
_refine_diff_density_max 1.786
_refine_diff_density_min -1.788
_refine_diff_density_rms 0.111
_refine_ls_extinction_method none
_refine_ls_goodness_of_fit_ref 1.044
_refine_ls_hydrogen_treatment constr
_refine_ls_matrix_type full
_refine_ls_number_parameters 1486
_refine_ls_number_reflns 27005
_refine_ls_number_restraints 30
_refine_ls_restrained_S_all 1.044
_refine_ls_R_factor_all 0.0213
_refine_ls_R_factor_gt 0.0205
_refine_ls_shift/su_max 0.007
_refine_ls_shift/su_mean 0.000
_refine_ls_structure_factor_coef Fsqd
_refine_ls_weighting_details 'w=1/[\s^2^(Fo^2^)+(0.0234P)^2^+16.8527P] where P=(Fo^2^+2Fc^2^)/3'
_refine_ls_weighting_scheme calc
_refine_ls_wR_factor_gt 0.0532
_refine_ls_wR_factor_ref 0.0536
_reflns_Friedel_coverage 0.000
_reflns_number_gt 26226
_reflns_number_total 27005
_reflns_threshold_expression 'I > 2\s(I)'
_cod_data_source_file d5dt01880c2.cif
_cod_data_source_block mo_jo_bahgdota
_cod_depositor_comments
;
The following automatic conversions were performed:

data item '_exptl_absorpt_correction_type' value 'Multi-Scan' was
changed to 'multi-scan' in accordance with the
/home/data/users/saulius/crontab/automatic-downloads/rss-feeds/RSC/lib/dictionaries/cif_core.dic
dictionary named 'cif_core.dic' version 2.4.2 last updated on
2011-04-26.

Automatic conversion script
Id: cif_fix_values 8170 2020-07-09 18:12:32Z antanas 

 Adding full bibliography for 7719614--7719618.cif.
;
_cod_database_code 7719618
_shelx_shelxl_version_number 2019/3
_shelx_space_group_comment
;
The symmetry employed for this shelxl refinement is uniquely defined
by the following loop, which should always be used as a source of
symmetry information in preference to the above space-group names.
They are only intended as comments.
;
_shelx_estimated_absorpt_t_min 0.228
_shelx_estimated_absorpt_t_max 0.499

loop_
_space_group_symop_operation_xyz
'x, y, z'
'-x, -y, -z'

loop_
_atom_site_label
_atom_site_type_symbol
_atom_site_fract_x
_atom_site_fract_y
_atom_site_fract_z
_atom_site_U_iso_or_equiv
_atom_site_adp_type
_atom_site_occupancy
_atom_site_site_symmetry_order
_atom_site_calc_flag
_atom_site_refinement_flags_posn
_atom_site_refinement_flags_adp
_atom_site_refinement_flags_occupancy
_atom_site_disorder_assembly
_atom_site_disorder_group
Ba1 Ba 0.45288(2) 1.13114(2) 0.53377(2) 0.01674(4) Uani 1 1 d . . . . .
Ba2 Ba 0.50154(2) 0.36795(2) 0.53831(2) 0.02201(4) Uani 1 1 d . . . . .
Ba3 Ba 0.94024(2) 0.64623(2) -0.02456(2) 0.01283(3) Uani 1 1 d . . . . .
Ba4 Ba 0.95484(2) -0.10226(2) -0.00066(2) 0.01506(4) Uani 1 1 d . . . . .
Hg1 Hg 0.36950(2) 0.77745(2) 0.61888(2) 0.01322(3) Uani 1 1 d . . . . .
N1A N 0.39869(16) 0.74449(15) 0.73576(12) 0.0167(5) Uani 1 1 d . . . . .
C1A C 0.3409(2) 0.70924(19) 0.76290(15) 0.0198(6) Uani 1 1 d . . . . .
H1AA H 0.283972 0.755567 0.762213 0.024 Uiso 1 1 calc R U . . .
H1AB H 0.358661 0.683165 0.808591 0.024 Uiso 1 1 calc R U . . .
C2A C 0.3385(2) 0.64354(19) 0.72540(15) 0.0198(6) Uani 1 1 d . . . . .
H2AA H 0.395252 0.596619 0.727149 0.024 Uiso 1 1 calc R U . . .
H2AB H 0.301000 0.620361 0.746712 0.024 Uiso 1 1 calc R U . . .
N2A N 0.30931(16) 0.67740(16) 0.65676(12) 0.0170(5) Uani 1 1 d . . . . .
C3A C 0.21731(19) 0.7265(2) 0.64922(16) 0.0213(6) Uani 1 1 d . . . . .
H3AA H 0.197596 0.759949 0.684896 0.026 Uiso 1 1 calc R U . . .
H3AB H 0.191097 0.687080 0.652546 0.026 Uiso 1 1 calc R U . . .
C4A C 0.1896(2) 0.7854(2) 0.58487(16) 0.0221(6) Uani 1 1 d . . . . .
H4AA H 0.207064 0.751511 0.549312 0.027 Uiso 1 1 calc R U . . .
H4AB H 0.127853 0.815651 0.581971 0.027 Uiso 1 1 calc R U . . .
N3A N 0.22462(16) 0.84787(16) 0.57586(12) 0.0183(5) Uani 1 1 d . . . . .
C5A C 0.17944(19) 0.9172(2) 0.61325(16) 0.0214(6) Uani 1 1 d . . . . .
H5AA H 0.168788 0.893308 0.656521 0.026 Uiso 1 1 calc R U . . .
H5AB H 0.124689 0.955357 0.590790 0.026 Uiso 1 1 calc R U . . .
C6A C 0.22823(19) 0.96805(19) 0.62145(15) 0.0205(6) Uani 1 1 d . . . . .
H6AA H 0.235446 0.995075 0.578219 0.025 Uiso 1 1 calc R U . . .
H6AB H 0.195260 1.013378 0.646602 0.025 Uiso 1 1 calc R U . . .
N4A N 0.31118(16) 0.91643(16) 0.65451(12) 0.0169(5) Uani 1 1 d . . . . .
C7A C 0.3056(2) 0.90020(19) 0.72546(14) 0.0199(6) Uani 1 1 d . . . . .
H7AA H 0.255399 0.890429 0.735089 0.024 Uiso 1 1 calc R U . . .
H7AB H 0.298634 0.950822 0.743609 0.024 Uiso 1 1 calc R U . . .
C8A C 0.3821(2) 0.82465(19) 0.75848(14) 0.0198(6) Uani 1 1 d . . . . .
H8AA H 0.431652 0.836227 0.751051 0.024 Uiso 1 1 calc R U . . .
H8AB H 0.374718 0.817868 0.805723 0.024 Uiso 1 1 calc R U . . .
C11A C 0.48643(19) 0.68376(19) 0.75215(14) 0.0190(6) Uani 1 1 d . . . . .
H11A H 0.492856 0.626605 0.748405 0.023 Uiso 1 1 calc R U . . .
H11B H 0.500083 0.683551 0.797790 0.023 Uiso 1 1 calc R U . . .
C12A C 0.54869(19) 0.70298(18) 0.70909(14) 0.0177(6) Uani 1 1 d . . . . .
O11A O 0.52118(14) 0.75179(14) 0.65558(10) 0.0206(4) Uani 1 1 d . . . . .
O12A O 0.62279(15) 0.66777(15) 0.72949(11) 0.0261(5) Uani 1 1 d . . . . .
C21A C 0.3394(2) 0.60978(19) 0.61734(15) 0.0202(6) Uani 1 1 d . . . . .
H21A H 0.300779 0.627283 0.578855 0.024 Uiso 1 1 calc R U . . .
H21B H 0.337632 0.558978 0.642844 0.024 Uiso 1 1 calc R U . . .
C22A C 0.4279(2) 0.58648(19) 0.59466(15) 0.0196(6) Uani 1 1 d . . . . .
O21A O 0.46490(14) 0.63131(14) 0.60305(11) 0.0212(4) Uani 1 1 d . . . . .
O22A O 0.45823(16) 0.52546(15) 0.56447(12) 0.0278(5) Uani 1 1 d . . . . .
C31A C 0.2230(2) 0.8808(2) 0.50685(15) 0.0219(6) Uani 1 1 d . . . . .
H31A H 0.224661 0.936173 0.502929 0.026 Uiso 1 1 calc R U . . .
H31B H 0.169436 0.890281 0.486143 0.026 Uiso 1 1 calc R U . . .
C32A C 0.2943(2) 0.8239(2) 0.46996(16) 0.0234(6) Uani 1 1 d . . . . .
O31A O 0.35010(14) 0.75613(14) 0.49886(11) 0.0238(5) Uani 1 1 d . . . . .
O32A O 0.29209(18) 0.85387(19) 0.41052(12) 0.0395(7) Uani 1 1 d . . . . .
C41A C 0.3689(2) 0.95378(18) 0.63519(14) 0.0183(6) Uani 1 1 d . . . . .
H41A H 0.415896 0.930707 0.668013 0.022 Uiso 1 1 calc R U . . .
H41B H 0.339381 1.015383 0.634825 0.022 Uiso 1 1 calc R U . . .
C42A C 0.40444(18) 0.93778(18) 0.56860(14) 0.0164(5) Uani 1 1 d . . . . .
O41A O 0.40955(14) 0.87351(13) 0.54644(10) 0.0178(4) Uani 1 1 d . . . . .
O42A O 0.43122(15) 0.98805(14) 0.54064(11) 0.0233(5) Uani 1 1 d . . . . .
Hg2 Hg 0.69204(2) 0.71921(2) 0.32673(2) 0.02053(3) Uani 1 1 d . . . . .
N1B N 0.7964(2) 0.57463(19) 0.35159(16) 0.0341(7) Uani 1 1 d . . . . .
C1B C 0.8794(2) 0.5747(2) 0.34577(19) 0.0326(8) Uani 1 1 d . . . . .
H1BA H 0.891219 0.582036 0.299349 0.039 Uiso 1 1 calc R U . . .
H1BB H 0.922387 0.519296 0.366708 0.039 Uiso 1 1 calc R U . . .
C2B C 0.8858(2) 0.6438(2) 0.37645(17) 0.0322(8) Uani 1 1 d . . . . .
H2BA H 0.879217 0.633241 0.423639 0.039 Uiso 1 1 calc R U . . .
H2BB H 0.942137 0.641293 0.370017 0.039 Uiso 1 1 calc R U . . .
N2B N 0.82245(17) 0.72911(18) 0.34944(13) 0.0242(6) Uani 1 1 d . . . . .
C3B C 0.84545(19) 0.7600(2) 0.28611(16) 0.0222(6) Uani 1 1 d . . . . .
H3BA H 0.868822 0.713144 0.260613 0.027 Uiso 1 1 calc R U . . .
H3BB H 0.889549 0.778250 0.292903 0.027 Uiso 1 1 calc R U . . .
C4B C 0.7713(2) 0.8333(2) 0.24763(17) 0.0238(6) Uani 1 1 d . . . . .
H4BA H 0.749123 0.880778 0.272554 0.029 Uiso 1 1 calc R U . . .
H4BB H 0.790805 0.852680 0.206419 0.029 Uiso 1 1 calc R U . . .
N3B N 0.70322(15) 0.81099(16) 0.23317(12) 0.0176(5) Uani 1 1 d . . . . .
C5B C 0.7216(2) 0.7642(2) 0.17809(15) 0.0228(6) Uani 1 1 d . . . . .
H5BA H 0.781393 0.723632 0.181321 0.027 Uiso 1 1 calc R U . . .
H5BB H 0.711413 0.804231 0.137262 0.027 Uiso 1 1 calc R U . . .
C6B C 0.6686(2) 0.7165(3) 0.17567(17) 0.0306(8) Uani 1 1 d . . . . .
H6BA H 0.609098 0.757656 0.168730 0.037 Uiso 1 1 calc R U . . .
H6BB H 0.684101 0.686005 0.138138 0.037 Uiso 1 1 calc R U . . .
N4B N 0.67805(18) 0.65556(19) 0.23481(15) 0.0281(6) Uani 1 1 d . . . . .
C7B C 0.7563(2) 0.5776(2) 0.2369(2) 0.0350(9) Uani 1 1 d . . . . .
H7BA H 0.801653 0.592312 0.220317 0.042 Uiso 1 1 calc R U . . .
H7BB H 0.748939 0.541868 0.207997 0.042 Uiso 1 1 calc R U . . .
C8B C 0.7815(3) 0.5280(2) 0.3043(2) 0.0433(11) Uani 1 1 d . . . . .
H8BA H 0.737069 0.511220 0.319849 0.052 Uiso 1 1 calc R U . . .
H8BB H 0.833170 0.475739 0.302403 0.052 Uiso 1 1 calc R U . . .
C11B C 0.7817(6) 0.5377(6) 0.4134(4) 0.0295(18) Uani 0.675(11) 1 d . . P A 1
H11C H 0.810923 0.549910 0.447246 0.035 Uiso 0.675(11) 1 calc R U P A 1
H11D H 0.806895 0.475806 0.415379 0.035 Uiso 0.675(11) 1 calc R U P A 1
C12B C 0.6893(8) 0.5679(7) 0.4297(6) 0.0240(18) Uani 0.675(11) 1 d . . P A 1
O11B O 0.6329(3) 0.6226(4) 0.3894(2) 0.0267(11) Uani 0.675(11) 1 d . . P A 1
C13B C 0.7872(15) 0.5537(14) 0.4288(10) 0.0295(18) Uani 0.325(11) 1 d . . P A 2
H13A H 0.818610 0.492517 0.444317 0.035 Uiso 0.325(11) 1 calc R U P A 2
H13B H 0.809602 0.584176 0.452642 0.035 Uiso 0.325(11) 1 calc R U P A 2
C14B C 0.696(2) 0.5819(18) 0.4394(15) 0.0240(18) Uani 0.325(11) 1 d . . P A 2
O13B O 0.6415(7) 0.6457(8) 0.4037(6) 0.0267(11) Uani 0.325(11) 1 d . . P A 2
O12B O 0.67546(16) 0.53762(15) 0.48380(11) 0.0284(5) Uani 1 1 d . . . . .
C21B C 0.8040(4) 0.7818(5) 0.3992(4) 0.0292(15) Uani 0.714(4) 1 d . . P A 1
H21C H 0.784679 0.840867 0.377507 0.035 Uiso 0.714(4) 1 calc R U P A 1
H21D H 0.856896 0.766254 0.423823 0.035 Uiso 0.714(4) 1 calc R U P A 1
C22B C 0.7388(4) 0.7787(4) 0.4480(3) 0.0261(15) Uani 0.714(4) 1 d . . P A 1
O21B O 0.7037(2) 0.7315(2) 0.44193(16) 0.0268(8) Uani 0.714(4) 1 d . . P A 1
O22B O 0.7227(3) 0.8257(3) 0.48870(19) 0.0411(9) Uani 0.714(4) 1 d . . P A 1
C23B C 0.8197(13) 0.7991(14) 0.3881(11) 0.0292(15) Uani 0.286(4) 1 d . . P A 2
H24A H 0.877397 0.790711 0.397807 0.035 Uiso 0.286(4) 1 calc R U P A 2
H24B H 0.789634 0.855360 0.361409 0.035 Uiso 0.286(4) 1 calc R U P A 2
C24B C 0.7774(9) 0.7955(8) 0.4487(6) 0.0261(15) Uani 0.286(4) 1 d . . P A 2
O23B O 0.7989(6) 0.8260(7) 0.4919(5) 0.0411(9) Uani 0.286(4) 1 d . . P A 2
O24B O 0.7248(10) 0.7636(11) 0.4509(8) 0.0268(8) Uani 0.286(4) 1 d . . P A 2
C31B C 0.62252(19) 0.8863(2) 0.22333(14) 0.0207(6) Uani 1 1 d . . . . .
H31C H 0.584929 0.875598 0.195601 0.025 Uiso 1 1 calc R U . . .
H31D H 0.631722 0.933853 0.199506 0.025 Uiso 1 1 calc R U . . .
C32B C 0.57832(18) 0.91281(18) 0.28529(14) 0.0166(5) Uani 1 1 d . . . . .
O31B O 0.60780(13) 0.86706(13) 0.33922(10) 0.0178(4) Uani 1 1 d . . . . .
O32B O 0.51306(14) 0.98030(14) 0.27669(11) 0.0238(5) Uani 1 1 d . . . . .
C41B C 0.6001(9) 0.6442(7) 0.2335(5) 0.0235(19) Uani 0.596(5) 1 d . . P B 1
H41C H 0.611119 0.588506 0.258846 0.028 Uiso 0.596(5) 1 calc R U P B 1
H41D H 0.586313 0.643184 0.188168 0.028 Uiso 0.596(5) 1 calc R U P B 1
C42B C 0.5237(6) 0.7108(6) 0.2597(4) 0.0229(15) Uani 0.596(5) 1 d . . P B 1
O43B O 0.4598(3) 0.6992(3) 0.2599(3) 0.0405(11) Uani 0.596(5) 1 d . . P B 1
C43B C 0.6122(14) 0.6259(12) 0.2520(8) 0.0235(19) Uani 0.404(5) 1 d . . P B 2
H43A H 0.636413 0.572896 0.283484 0.028 Uiso 0.404(5) 1 calc R U P B 2
H43B H 0.592493 0.613737 0.212669 0.028 Uiso 0.404(5) 1 calc R U P B 2
C44B C 0.5378(9) 0.6919(9) 0.2813(6) 0.0229(15) Uani 0.404(5) 1 d . . P B 2
O42B O 0.4850(4) 0.6655(5) 0.3069(4) 0.0405(11) Uani 0.404(5) 1 d . . P B 2
O41B O 0.53117(14) 0.76803(15) 0.28075(11) 0.0225(5) Uani 1 1 d . . . . .
Hg3 Hg 0.81315(2) 0.33697(2) -0.07222(2) 0.01267(3) Uani 1 1 d . . . . .
N1C N 0.83038(16) 0.34286(16) -0.18989(12) 0.0175(5) Uani 1 1 d . . . . .
C1C C 0.7739(2) 0.4299(2) -0.22041(15) 0.0208(6) Uani 1 1 d . . . . .
H1CA H 0.715675 0.436387 -0.220836 0.025 Uiso 1 1 calc R U . . .
H1CB H 0.788762 0.439264 -0.265887 0.025 Uiso 1 1 calc R U . . .
C2C C 0.77891(19) 0.49614(19) -0.18521(15) 0.0198(6) Uani 1 1 d . . . . .
H2CA H 0.836296 0.492003 -0.187377 0.024 Uiso 1 1 calc R U . . .
H2CB H 0.740254 0.552752 -0.207663 0.024 Uiso 1 1 calc R U . . .
N2C N 0.75763(15) 0.48743(15) -0.11654(12) 0.0156(5) Uani 1 1 d . . . . .
C3C C 0.66606(18) 0.52408(19) -0.10959(16) 0.0200(6) Uani 1 1 d . . . . .
H3CA H 0.639780 0.511015 -0.144861 0.024 Uiso 1 1 calc R U . . .
H3CB H 0.643839 0.586159 -0.114199 0.024 Uiso 1 1 calc R U . . .
C4C C 0.64207(19) 0.49074(19) -0.04455(16) 0.0212(6) Uani 1 1 d . . . . .
H4CA H 0.663866 0.508691 -0.009586 0.025 Uiso 1 1 calc R U . . .
H4CB H 0.580364 0.516448 -0.043225 0.025 Uiso 1 1 calc R U . . .
N3C N 0.67410(15) 0.39797(16) -0.03181(13) 0.0175(5) Uani 1 1 d . . . . .
C5C C 0.62285(18) 0.36935(19) -0.06766(16) 0.0193(6) Uani 1 1 d . . . . .
H5CA H 0.608884 0.402027 -0.111978 0.023 Uiso 1 1 calc R U . . .
H5CB H 0.569815 0.381021 -0.045768 0.023 Uiso 1 1 calc R U . . .
C6C C 0.66727(19) 0.27588(19) -0.07196(16) 0.0207(6) Uani 1 1 d . . . . .
H6CA H 0.679486 0.243255 -0.027618 0.025 Uiso 1 1 calc R U . . .
H6CB H 0.629424 0.260108 -0.094844 0.025 Uiso 1 1 calc R U . . .
N4C N 0.74627(15) 0.25243(16) -0.10607(13) 0.0174(5) Uani 1 1 d . . . . .
C7C C 0.7313(2) 0.2758(2) -0.17707(15) 0.0210(6) Uani 1 1 d . . . . .
H7CA H 0.682372 0.331303 -0.187196 0.025 Uiso 1 1 calc R U . . .
H7CB H 0.717936 0.233788 -0.193948 0.025 Uiso 1 1 calc R U . . .
C8C C 0.8065(2) 0.2802(2) -0.21108(15) 0.0220(6) Uani 1 1 d . . . . .
H8CA H 0.854665 0.223897 -0.202559 0.026 Uiso 1 1 calc R U . . .
H8CB H 0.793488 0.294742 -0.258376 0.026 Uiso 1 1 calc R U . . .
C11C C 0.91839(19) 0.3227(2) -0.20174(15) 0.0196(6) Uani 1 1 d . . . . .
H11E H 0.925928 0.375059 -0.205007 0.024 Uiso 1 1 calc R U . . .
H11F H 0.931668 0.302491 -0.243940 0.024 Uiso 1 1 calc R U . . .
C12C C 0.98024(19) 0.25649(19) -0.14982(14) 0.0181(6) Uani 1 1 d . . . . .
O11C O 0.95505(13) 0.21902(14) -0.10531(11) 0.0208(4) Uani 1 1 d . . . . .
O12C O 1.05521(13) 0.24492(14) -0.15628(11) 0.0220(4) Uani 1 1 d . . . . .
C21C C 0.79873(18) 0.52340(18) -0.07883(15) 0.0174(6) Uani 1 1 d . . . . .
H21E H 0.770530 0.533913 -0.037562 0.021 Uiso 1 1 calc R U . . .
H21F H 0.791882 0.578376 -0.103182 0.021 Uiso 1 1 calc R U . . .
C22C C 0.89190(18) 0.46682(18) -0.06384(13) 0.0140(5) Uani 1 1 d . . . . .
O21C O 0.92029(12) 0.38813(12) -0.06315(10) 0.0154(4) Uani 1 1 d . . . . .
O22C O 0.93526(13) 0.50203(13) -0.04921(10) 0.0177(4) Uani 1 1 d . . . . .
C31C C 0.6773(2) 0.3696(2) 0.03833(15) 0.0211(6) Uani 1 1 d . . . . .
H31E H 0.685702 0.310209 0.046045 0.025 Uiso 1 1 calc R U . . .
H31F H 0.623025 0.403988 0.055805 0.025 Uiso 1 1 calc R U . . .
C32C C 0.74723(19) 0.37642(19) 0.07467(15) 0.0191(6) Uani 1 1 d . . . . .
O31C O 0.81298(14) 0.36705(14) 0.04541(11) 0.0206(4) Uani 1 1 d . . . . .
O32C O 0.73566(15) 0.38895(16) 0.13196(11) 0.0257(5) Uani 1 1 d . . . . .
C41C C 0.80215(19) 0.16233(18) -0.08748(16) 0.0202(6) Uani 1 1 d . . . . .
H41E H 0.838163 0.142543 -0.123933 0.024 Uiso 1 1 calc R U . . .
H41F H 0.767731 0.130731 -0.080437 0.024 Uiso 1 1 calc R U . . .
C42C C 0.85744(18) 0.14144(18) -0.02725(15) 0.0175(6) Uani 1 1 d . . . . .
O41C O 0.85480(13) 0.19837(13) 0.00289(10) 0.0188(4) Uani 1 1 d . . . . .
O42C O 0.90779(14) 0.06490(13) -0.01127(12) 0.0225(5) Uani 1 1 d . . . . .
Hg4 Hg 1.27315(2) 0.11863(2) 0.11648(2) 0.01284(3) Uani 1 1 d . . . . .
N1D N 1.27470(16) 0.00573(16) 0.20141(12) 0.0173(5) Uani 1 1 d . . . . .
C1D C 1.3345(2) -0.07602(19) 0.18381(15) 0.0199(6) Uani 1 1 d . . . . .
H1DA H 1.306189 -0.092879 0.152440 0.024 Uiso 1 1 calc R U . . .
H1DB H 1.351154 -0.119533 0.223061 0.024 Uiso 1 1 calc R U . . .
C2D C 1.41243(19) -0.07306(18) 0.15443(14) 0.0186(6) Uani 1 1 d . . . . .
H2DA H 1.442469 -0.059389 0.186709 0.022 Uiso 1 1 calc R U . . .
H2DB H 1.449939 -0.129475 0.144255 0.022 Uiso 1 1 calc R U . . .
N2D N 1.39350(15) -0.01035(15) 0.09500(12) 0.0158(5) Uani 1 1 d . . . . .
C3D C 1.46280(18) 0.01330(18) 0.07992(14) 0.0164(5) Uani 1 1 d . . . . .
H3DA H 1.456873 0.038340 0.033616 0.020 Uiso 1 1 calc R U . . .
H3DB H 1.516271 -0.038379 0.086662 0.020 Uiso 1 1 calc R U . . .
C4D C 1.46673(18) 0.07556(18) 0.12060(14) 0.0160(5) Uani 1 1 d . . . . .
H4DA H 1.475652 0.049740 0.166845 0.019 Uiso 1 1 calc R U . . .
H4DB H 1.514968 0.087686 0.108192 0.019 Uiso 1 1 calc R U . . .
N3D N 1.38949(15) 0.15537(15) 0.11208(11) 0.0137(4) Uani 1 1 d . . . . .
C5D C 1.38316(19) 0.20347(18) 0.16515(14) 0.0166(5) Uani 1 1 d . . . . .
H5DA H 1.343164 0.263072 0.151172 0.020 Uiso 1 1 calc R U . . .
H5DB H 1.438423 0.201935 0.173773 0.020 Uiso 1 1 calc R U . . .
C6D C 1.35458(19) 0.16931(19) 0.22774(14) 0.0170(6) Uani 1 1 d . . . . .
H6DA H 1.396282 0.110813 0.243245 0.020 Uiso 1 1 calc R U . . .
H6DB H 1.351899 0.203839 0.261294 0.020 Uiso 1 1 calc R U . . .
N4D N 1.27214(15) 0.17007(15) 0.21911(12) 0.0156(5) Uani 1 1 d . . . . .
C7D C 1.25657(19) 0.11311(19) 0.27121(14) 0.0187(6) Uani 1 1 d . . . . .
H7DA H 1.195676 0.130030 0.272303 0.022 Uiso 1 1 calc R U . . .
H7DB H 1.275480 0.119502 0.313316 0.022 Uiso 1 1 calc R U . . .
C8D C 1.3010(2) 0.02067(19) 0.26271(14) 0.0190(6) Uani 1 1 d . . . . .
H8DA H 1.362145 0.002830 0.263637 0.023 Uiso 1 1 calc R U . . .
H8DB H 1.289037 -0.014206 0.299377 0.023 Uiso 1 1 calc R U . . .
C11D C 1.1898(2) 0.0113(2) 0.20292(15) 0.0213(6) Uani 1 1 d . . . . .
H11G H 1.156063 0.053940 0.229967 0.026 Uiso 1 1 calc R U . . .
H11H H 1.192634 -0.043713 0.223722 0.026 Uiso 1 1 calc R U . . .
C12D C 1.14584(19) 0.03477(19) 0.13612(15) 0.0195(6) Uani 1 1 d . . . . .
O11D O 1.18175(14) 0.05146(14) 0.08687(10) 0.0211(4) Uani 1 1 d . . . . .
O12D O 1.07484(15) 0.03655(16) 0.13380(12) 0.0276(5) Uani 1 1 d . . . . .
C21D C 1.37109(19) -0.03814(18) 0.03906(14) 0.0179(6) Uani 1 1 d . . . . .
H21G H 1.337555 -0.069249 0.053712 0.022 Uiso 1 1 calc R U . . .
H21H H 1.422948 -0.077833 0.021742 0.022 Uiso 1 1 calc R U . . .
C22D C 1.32148(18) 0.03376(19) -0.01568(14) 0.0170(5) Uani 1 1 d . . . . .
O21D O 1.29174(13) 0.10826(13) -0.00433(10) 0.0192(4) Uani 1 1 d . . . . .
O22D O 1.31233(15) 0.01197(15) -0.06779(11) 0.0256(5) Uani 1 1 d . . . . .
C31D C 1.38489(18) 0.20742(18) 0.04919(14) 0.0163(5) Uani 1 1 d . . . . .
H31G H 1.407086 0.169992 0.016162 0.020 Uiso 1 1 calc R U . . .
H31H H 1.421417 0.235979 0.052099 0.020 Uiso 1 1 calc R U . . .
C32D C 1.29664(18) 0.27429(17) 0.02646(14) 0.0145(5) Uani 1 1 d . . . . .
O31D O 1.23433(13) 0.27100(13) 0.05410(10) 0.0170(4) Uani 1 1 d . . . . .
O32D O 1.29402(13) 0.32822(14) -0.02075(10) 0.0202(4) Uani 1 1 d . . . . .
C41D C 1.20440(19) 0.25599(19) 0.21394(15) 0.0190(6) Uani 1 1 d . . . . .
H41G H 1.226728 0.296773 0.196365 0.023 Uiso 1 1 calc R U . . .
H41H H 1.185383 0.267027 0.257832 0.023 Uiso 1 1 calc R U . . .
C42D C 1.12940(19) 0.27099(19) 0.17090(15) 0.0195(6) Uani 1 1 d . . . . .
O41D O 1.12984(14) 0.21385(14) 0.14208(11) 0.0222(4) Uani 1 1 d . . . . .
O42D O 1.07182(15) 0.34389(15) 0.16362(12) 0.0302(5) Uani 1 1 d . . . . .
O1W O 0.8879(4) 0.5029(5) 0.6541(3) 0.0629(15) Uani 0.533(6) 1 d . . P C 1
H1X H 0.904369 0.531304 0.690486 0.094 Uiso 0.533(6) 1 d R U P C 1
O1V O 0.8773(5) 0.5813(6) 0.6363(4) 0.0629(15) Uani 0.467(6) 1 d . . P C 2
H1Y H 0.898435 0.625753 0.630210 0.094 Uiso 0.467(6) 1 d R U P C 2
H1Z H 0.896396 0.540979 0.618706 0.094 Uiso 1 1 d R U . . .
O2W O 0.3102(2) 0.7728(2) 0.30898(15) 0.0477(7) Uani 1 1 d . . . . .
H2X H 0.301039 0.806494 0.337447 0.072 Uiso 1 1 d R U . . .
H2Y H 0.362133 0.751874 0.297461 0.072 Uiso 1 1 d R U . . .
O3W O 0.7384(2) 0.9527(2) 0.55151(18) 0.0602(10) Uani 1 1 d . . . . .
H3X H 0.694223 0.978636 0.569437 0.090 Uiso 1 1 d R U . . .
H3Y H 0.744342 0.907896 0.552582 0.090 Uiso 1 1 d R U . . .
O4W O 0.60564(16) 0.83834(15) 0.59765(11) 0.0259(5) Uani 1 1 d . . . . .
H4X H 0.583305 0.814665 0.621962 0.039 Uiso 1 1 d R U . . .
H4Y H 0.653878 0.803748 0.603843 0.039 Uiso 1 1 d R U . . .
O5W O 0.7161(2) 0.6010(2) 0.63155(18) 0.0605(9) Uani 1 1 d . . . . .
H5X H 0.728952 0.644566 0.625258 0.091 Uiso 1 1 d R U . . .
H5Y H 0.743894 0.557847 0.612618 0.091 Uiso 1 1 d R U . . .
O6W O 0.57503(14) 0.70514(14) 0.53338(11) 0.0212(4) Uani 1 1 d . . . . .
H6X H 0.557721 0.711788 0.571078 0.032 Uiso 1 1 d R U . . .
H6Y H 0.631984 0.665625 0.543305 0.032 Uiso 1 1 d R U . . .
O7W O 0.46596(14) 0.79841(14) 0.39743(10) 0.0207(4) Uani 1 1 d . . . . .
H7X H 0.415581 0.821372 0.393413 0.031 Uiso 1 1 d R U . . .
H7Y H 0.480391 0.798964 0.359724 0.031 Uiso 1 1 d R U . . .
O8W O 0.42306(15) 1.00054(14) 0.38527(10) 0.0222(5) Uani 1 1 d . . . . .
H8X H 0.440324 0.997767 0.348361 0.033 Uiso 1 1 d R U . . .
H8Y H 0.417498 1.046608 0.390353 0.033 Uiso 1 1 d R U . . .
O9W O 0.3574(2) 0.6304(2) 0.40120(16) 0.0514(8) Uani 1 1 d . . . . .
H9X H 0.373834 0.665643 0.379687 0.077 Uiso 1 1 d R U . . .
H9Y H 0.351389 0.630939 0.439418 0.077 Uiso 1 1 d R U . . .
O10W O 0.7746(3) 0.3718(3) 0.52594(18) 0.0738(12) Uani 1 1 d . . . . .
H10X H 0.815995 0.326198 0.527041 0.111 Uiso 1 1 d R U . . .
H10Y H 0.757430 0.411876 0.496535 0.111 Uiso 1 1 d R U . . .
O11W O 0.38114(17) 0.49208(19) 0.34670(14) 0.0389(6) Uani 1 1 d . . . . .
H11X H 0.370253 0.540485 0.352100 0.058 Uiso 1 1 d R U . . .
H11Y H 0.423639 0.452926 0.365644 0.058 Uiso 1 1 d R U . . .
O12W O 0.46278(17) 0.54679(16) 0.24129(14) 0.0356(6) Uani 1 1 d . . . . .
H12X H 0.460229 0.587052 0.256894 0.053 Uiso 1 1 d R U . . .
H12Y H 0.429321 0.533921 0.259929 0.053 Uiso 1 1 d R U . . .
O13W O 0.9519(3) 0.3460(4) 0.2968(4) 0.079(2) Uani 0.720(9) 1 d . . P D 1
H13X H 0.941345 0.354587 0.243383 0.118 Uiso 0.720(9) 1 d R U P D 1
H13Y H 0.979639 0.391486 0.287476 0.118 Uiso 0.720(9) 1 d R U P D 1
O13V O 1.0767(11) 0.2159(12) 0.3511(9) 0.092(6) Uani 0.280(9) 1 d . U P D 2
H13E H 1.039341 0.215053 0.387231 0.139 Uiso 0.280(9) 1 d R U P D 2
H13F H 1.077837 0.258465 0.370423 0.139 Uiso 0.280(9) 1 d R U P D 2
O14W O 1.0501(8) 0.4644(7) 0.2410(6) 0.0361(18) Uani 0.527(16) 1 d . . P E 1
O14V O 1.0320(9) 0.4477(8) 0.2512(6) 0.0361(18) Uani 0.473(16) 1 d . . P E 2
H14X H 1.005694 0.504043 0.226179 0.054 Uiso 1 1 d R U . . .
H14Y H 1.059856 0.428249 0.213189 0.054 Uiso 1 1 d R U . . .
O15W O 1.51626(16) 0.30416(16) 0.07476(13) 0.0307(5) Uani 1 1 d . . . . .
H15X H 1.559434 0.261153 0.075216 0.046 Uiso 1 1 d R U . . .
H15Y H 1.497584 0.319073 0.036114 0.046 Uiso 1 1 d R U . . .
O16W O 1.44421(16) 0.33941(17) -0.05290(13) 0.0339(6) Uani 1 1 d . . . . .
H16X H 1.399822 0.335317 -0.047691 0.051 Uiso 1 1 d R U . . .
H16Y H 1.435125 0.381226 -0.079599 0.051 Uiso 1 1 d R U . . .
O17W O 1.13982(13) 0.40529(13) -0.07579(10) 0.0180(4) Uani 1 1 d . . . . .
H17X H 1.192392 0.382749 -0.066468 0.027 Uiso 1 1 d R U . . .
H17Y H 1.125650 0.459113 -0.079239 0.027 Uiso 1 1 d R U . . .
O18W O 1.07006(14) 0.39210(14) -0.18463(11) 0.0225(5) Uani 1 1 d . . . . .
H18X H 1.092040 0.389605 -0.150631 0.034 Uiso 1 1 d R U . . .
H18Y H 1.061721 0.350401 -0.176237 0.034 Uiso 1 1 d R U . . .
O19W O 0.57108(16) 0.51476(16) 0.13621(12) 0.0311(5) Uani 1 1 d . . . . .
H19X H 0.540094 0.516928 0.171284 0.047 Uiso 1 1 d R U . . .
H19Y H 0.621797 0.476846 0.143376 0.047 Uiso 1 1 d R U . . .
O20W O 0.8921(2) 0.2955(2) 0.19749(16) 0.0556(9) Uani 1 1 d . . . . .
H20X H 0.902104 0.312148 0.230067 0.083 Uiso 1 1 d R U . . .
H20Y H 0.845577 0.333990 0.183544 0.083 Uiso 1 1 d R U . . .
O21W O 0.91263(13) 0.42576(13) 0.09335(11) 0.0191(4) Uani 1 1 d . . . . .
H21X H 0.938367 0.391686 0.129126 0.029 Uiso 1 1 d R U . . .
H21Y H 0.878534 0.409086 0.082923 0.029 Uiso 1 1 d R U . . .
O22W O 1.0122(3) -0.0019(3) 0.2432(2) 0.0718(11) Uani 1 1 d . . . . .
H22X H 1.041452 0.009264 0.212003 0.108 Uiso 1 1 d R U . . .
H22Y H 1.049737 -0.023613 0.275681 0.108 Uiso 1 1 d R U . . .
O23W O 0.9233(4) -0.0934(3) 0.2433(2) 0.0987(17) Uani 1 1 d . . . . .
H23X H 0.901732 -0.080611 0.205264 0.148 Uiso 1 1 d R U . . .
H23Y H 0.962933 -0.076473 0.237990 0.148 Uiso 1 1 d R U . . .
O24W O 0.8736(2) 0.1492(3) 0.23275(18) 0.0396(9) Uani 0.762(6) 1 d . . P F 1
O24V O 0.9381(7) 0.1234(8) 0.2175(5) 0.0396(9) Uani 0.238(6) 1 d . . P F 2
H24X H 0.913659 0.099670 0.240004 0.059 Uiso 1 1 d R U . . .
H24Y H 0.903494 0.172978 0.220341 0.059 Uiso 1 1 d R U . . .
O25W O 0.81904(18) 0.12514(18) 0.12300(13) 0.0358(6) Uani 1 1 d . . . . .
H25X H 0.833882 0.147561 0.090196 0.054 Uiso 1 1 d R U . . .
H25Y H 0.831051 0.143073 0.153051 0.054 Uiso 1 1 d R U . . .
O26W O 0.85177(16) -0.04134(16) 0.10129(13) 0.0300(5) Uani 1 1 d . . . . .
H26X H 0.845418 0.013459 0.110167 0.045 Uiso 1 1 d R U . . .
H26Y H 0.806603 -0.042819 0.100573 0.045 Uiso 1 1 d R U . . .
O27W O 1.01480(14) -0.23808(14) -0.06865(11) 0.0222(5) Uani 1 1 d . . . . .
H27X H 1.061662 -0.262960 -0.069722 0.033 Uiso 1 1 d R U . . .
H27Y H 0.998201 -0.229263 -0.107519 0.033 Uiso 1 1 d R U . . .
O28W O 1.33839(17) -0.15202(16) -0.07651(13) 0.0353(6) Uani 1 1 d . . . . .
H28X H 1.326355 -0.098025 -0.071954 0.053 Uiso 1 1 d R U . . .
H28Y H 1.288507 -0.140525 -0.088054 0.053 Uiso 1 1 d R U . . .
O29W O 1.12624(13) 0.20943(13) -0.03684(10) 0.0172(4) Uani 1 1 d . . . . .
H29X H 1.116794 0.213652 -0.076930 0.026 Uiso 1 1 d R U . . .
H29Y H 1.179664 0.178055 -0.032429 0.026 Uiso 1 1 d R U . . .
O30W O -0.0148(4) 0.9504(5) 0.5370(4) 0.0567(15) Uani 0.46 1 d . . P G 1
H30X H -0.002229 0.911758 0.508704 0.085 Uiso 0.46 1 d R U P G 1
H30Y H -0.004929 0.988372 0.521886 0.085 Uiso 0.46 1 d R U P G 1
O30V O -0.0134(7) 0.9031(9) 0.4882(7) 0.0567(15) Uani 0.27 1 d . . P H 2
O30X O -0.0411(7) 0.8329(9) 0.4775(6) 0.0567(15) Uani 0.27 1 d . . P I 3
H30I H -0.056564 0.878574 0.499378 0.085 Uiso 0.54 1 d R U P . .
H30J H -0.002713 0.854141 0.461479 0.085 Uiso 0.54 1 d R U P . .
O31W O 0.7802(3) 0.7455(3) 0.6126(2) 0.0545(13) Uani 0.636(5) 1 d . . P J 1
H31X H 0.787180 0.758053 0.568567 0.082 Uiso 0.636(5) 1 d R U P J 1
H31Y H 0.777996 0.709643 0.588593 0.082 Uiso 0.636(5) 1 d R U P J 1
O31V O 0.8827(6) 0.3560(6) -0.3652(4) 0.0545(13) Uani 0.364(5) 1 d . . P J 2
H31I H 0.897063 0.370993 -0.401051 0.082 Uiso 0.364(5) 1 d R U P J 2
H31J H 0.919571 0.309879 -0.350350 0.082 Uiso 0.364(5) 1 d R U P J 2
O32W O 1.0154(4) -0.1880(5) 0.3481(4) 0.126(3) Uani 0.802(9) 1 d . . P K 1
H32E H 0.979027 -0.200270 0.363526 0.189 Uiso 0.802(9) 1 d R U P K 1
O32V O 1.0153(16) -0.1250(19) 0.2981(16) 0.126(3) Uani 0.198(9) 1 d . . P K 2
H32G H 1.036379 -0.097377 0.312638 0.189 Uiso 0.198(9) 1 d R U P K 2
H32F H 1.037111 -0.173383 0.318312 0.189 Uiso 1 1 d R U . . .
O33W O 0.8669(7) 1.1173(10) 0.6703(5) 0.051(3) Uani 0.25 1 d . U P L 1
H33E H 0.866319 1.072915 0.664069 0.077 Uiso 0.25 1 d R U P L 1
H33F H 0.913720 1.113562 0.663713 0.077 Uiso 0.25 1 d R U P L 1
O33V O 0.8902(10) 0.9108(9) 0.5990(7) 0.0381(18) Uani 0.18 1 d . U P M 2
H33G H 0.905915 0.863370 0.619908 0.057 Uiso 0.18 1 d R U P M 2
H33H H 0.879318 0.949126 0.620055 0.057 Uiso 0.18 1 d R U P M 2
O33X O 0.8745(7) 1.0513(10) 0.6460(5) 0.051(3) Uani 0.25 1 d . U P N 3
H33I H 0.888937 1.004749 0.637586 0.077 Uiso 0.25 1 d R U P N 3
H33J H 0.901608 1.077686 0.642572 0.077 Uiso 0.25 1 d R U P N 3
O33Y O 0.8540(5) 0.9748(5) 0.6248(4) 0.0381(18) Uani 0.32 1 d . U P O 4
H33K H 0.881801 0.929636 0.611969 0.057 Uiso 0.32 1 d R U P O 4
H33L H 0.870951 1.004393 0.640541 0.057 Uiso 0.32 1 d R U P O 4
O34W O 0.9330(5) 0.5298(7) 0.5323(4) 0.0525(18) Uani 0.34 1 d . . P P 1
H34E H 0.950918 0.488609 0.515101 0.079 Uiso 0.34 1 d R U P P 1
H34F H 0.957840 0.559306 0.528448 0.079 Uiso 0.34 1 d R U P P 1
O34V O 0.9733(7) 0.5855(9) 0.5333(5) 0.0525(18) Uani 0.26 1 d . . P Q 2
H34G H 0.923957 0.599428 0.529174 0.079 Uiso 0.26 1 d R U P Q 2
H34H H 0.985178 0.626424 0.532558 0.079 Uiso 0.26 1 d R U P Q 2
O34X O 1.0667(7) 0.6761(9) 0.5483(5) 0.0525(18) Uani 0.26 1 d . . P R 3
H34I H 1.110221 0.658898 0.569472 0.079 Uiso 0.26 1 d R U P R 3
H34J H 1.070255 0.694679 0.510822 0.079 Uiso 0.26 1 d R U P R 3
O34Y O 1.0668(8) 0.7424(9) 0.4545(7) 0.016(3) Uani 0.14 1 d . . P S 4
H34K H 1.071830 0.756139 0.489093 0.023 Uiso 0.14 1 d R U P S 4
H34L H 1.065041 0.696094 0.461813 0.023 Uiso 0.14 1 d R U P S 4

loop_
_atom_site_aniso_label
_atom_site_aniso_U_11
_atom_site_aniso_U_22
_atom_site_aniso_U_33
_atom_site_aniso_U_23
_atom_site_aniso_U_13
_atom_site_aniso_U_12
Ba1 0.02750(9) 0.01564(8) 0.01120(7) -0.00214(6) 0.00202(6) -0.01323(7)
Ba2 0.02540(9) 0.01514(8) 0.02990(10) -0.00986(7) 0.01030(7) -0.01128(7)
Ba3 0.01114(7) 0.00923(7) 0.01841(8) -0.00137(6) -0.00120(6) -0.00487(6)
Ba4 0.01427(8) 0.00927(7) 0.02178(8) -0.00073(6) -0.00462(6) -0.00554(6)
Hg1 0.01500(5) 0.01065(5) 0.01373(5) -0.00133(4) 0.00119(4) -0.00555(4)
N1A 0.0199(12) 0.0140(11) 0.0149(11) -0.0009(9) 0.0021(9) -0.0066(10)
C1A 0.0249(15) 0.0192(14) 0.0166(14) -0.0017(11) 0.0047(11) -0.0113(12)
C2A 0.0244(15) 0.0178(14) 0.0184(14) -0.0007(11) 0.0038(12) -0.0112(12)
N2A 0.0181(12) 0.0161(12) 0.0172(12) -0.0020(9) 0.0030(9) -0.0082(10)
C3A 0.0182(14) 0.0224(15) 0.0246(15) -0.0028(12) 0.0043(12) -0.0106(12)
C4A 0.0174(14) 0.0240(15) 0.0247(15) -0.0033(12) 0.0007(12) -0.0089(12)
N3A 0.0165(12) 0.0186(12) 0.0179(12) -0.0009(10) 0.0016(9) -0.0065(10)
C5A 0.0164(14) 0.0187(14) 0.0226(15) -0.0017(12) 0.0036(11) -0.0023(12)
C6A 0.0182(14) 0.0145(13) 0.0230(15) -0.0016(11) 0.0020(12) -0.0022(11)
N4A 0.0191(12) 0.0152(11) 0.0151(11) -0.0019(9) 0.0035(9) -0.0064(10)
C7A 0.0246(15) 0.0174(14) 0.0164(14) -0.0059(11) 0.0067(11) -0.0073(12)
C8A 0.0270(16) 0.0182(14) 0.0149(13) -0.0051(11) 0.0028(11) -0.0098(12)
C11A 0.0218(15) 0.0160(13) 0.0163(13) 0.0014(11) -0.0026(11) -0.0067(12)
C12A 0.0202(14) 0.0151(13) 0.0178(14) -0.0038(11) -0.0004(11) -0.0074(11)
O11A 0.0206(11) 0.0208(11) 0.0173(10) 0.0015(8) 0.0005(8) -0.0074(9)
O12A 0.0215(11) 0.0268(12) 0.0259(12) -0.0002(9) -0.0034(9) -0.0077(10)
C21A 0.0229(15) 0.0184(14) 0.0241(15) -0.0061(12) 0.0044(12) -0.0127(12)
C22A 0.0246(15) 0.0143(13) 0.0199(14) -0.0029(11) 0.0023(12) -0.0085(12)
O21A 0.0201(11) 0.0173(10) 0.0281(12) -0.0084(9) 0.0062(9) -0.0087(9)
O22A 0.0316(13) 0.0199(11) 0.0343(13) -0.0130(10) 0.0097(10) -0.0111(10)
C31A 0.0191(15) 0.0249(16) 0.0173(14) 0.0010(12) -0.0002(11) -0.0068(12)
C32A 0.0223(15) 0.0293(17) 0.0207(15) -0.0059(13) 0.0034(12) -0.0126(14)
O31A 0.0236(11) 0.0220(11) 0.0261(12) -0.0071(9) 0.0060(9) -0.0093(9)
O32A 0.0407(16) 0.0474(17) 0.0203(12) -0.0040(11) 0.0064(11) -0.0106(13)
C41A 0.0249(15) 0.0129(13) 0.0180(14) -0.0043(11) 0.0030(11) -0.0085(12)
C42A 0.0192(14) 0.0142(13) 0.0160(13) -0.0001(10) -0.0007(11) -0.0081(11)
O41A 0.0237(11) 0.0173(10) 0.0154(10) -0.0034(8) 0.0029(8) -0.0114(9)
O42A 0.0361(13) 0.0233(11) 0.0185(10) -0.0021(9) 0.0030(9) -0.0206(10)
Hg2 0.02262(6) 0.01499(5) 0.01734(5) -0.00100(4) 0.00620(4) -0.00277(4)
N1B 0.0287(16) 0.0212(14) 0.0395(18) 0.0048(13) 0.0169(13) -0.0028(12)
C1B 0.0251(17) 0.0217(16) 0.0340(19) 0.0048(14) 0.0115(14) 0.0021(14)
C2B 0.0217(16) 0.0344(19) 0.0212(16) 0.0004(14) -0.0029(13) 0.0045(14)
N2B 0.0195(13) 0.0249(14) 0.0195(13) -0.0082(11) -0.0039(10) 0.0001(11)
C3B 0.0161(14) 0.0209(15) 0.0291(16) -0.0025(12) -0.0020(12) -0.0080(12)
C4B 0.0176(15) 0.0192(15) 0.0326(17) 0.0014(13) -0.0039(13) -0.0077(12)
N3B 0.0136(11) 0.0200(12) 0.0158(12) -0.0018(10) -0.0010(9) -0.0043(10)
C5B 0.0173(14) 0.0329(17) 0.0151(14) -0.0054(12) 0.0034(11) -0.0076(13)
C6B 0.0210(16) 0.048(2) 0.0266(17) -0.0222(16) 0.0056(13) -0.0136(16)
N4B 0.0223(14) 0.0331(16) 0.0396(17) -0.0215(13) 0.0147(12) -0.0175(13)
C7B 0.0307(19) 0.0270(18) 0.058(2) -0.0243(17) 0.0245(17) -0.0178(16)
C8B 0.037(2) 0.0190(17) 0.074(3) -0.0115(18) 0.031(2) -0.0130(16)
C11B 0.026(2) 0.026(4) 0.023(5) 0.004(3) 0.008(3) -0.002(2)
C12B 0.028(3) 0.019(5) 0.024(4) -0.003(3) 0.008(3) -0.009(2)
O11B 0.0232(17) 0.029(3) 0.021(2) 0.0020(16) 0.0056(15) -0.0079(16)
C13B 0.026(2) 0.026(4) 0.023(5) 0.004(3) 0.008(3) -0.002(2)
C14B 0.028(3) 0.019(5) 0.024(4) -0.003(3) 0.008(3) -0.009(2)
O13B 0.0232(17) 0.029(3) 0.021(2) 0.0020(16) 0.0056(15) -0.0079(16)
O12B 0.0330(13) 0.0266(12) 0.0217(11) 0.0012(9) 0.0075(10) -0.0113(11)
C21B 0.023(3) 0.030(4) 0.033(3) -0.016(3) -0.007(2) -0.0057(19)
C22B 0.024(3) 0.022(3) 0.022(2) -0.006(2) -0.010(2) 0.0002(19)
O21B 0.0285(18) 0.0237(19) 0.0197(16) -0.0030(13) 0.0016(13) -0.0036(14)
O22B 0.040(2) 0.046(2) 0.0297(18) -0.0215(16) 0.0033(15) -0.0071(17)
C23B 0.023(3) 0.030(4) 0.033(3) -0.016(3) -0.007(2) -0.0057(19)
C24B 0.024(3) 0.022(3) 0.022(2) -0.006(2) -0.010(2) 0.0002(19)
O23B 0.040(2) 0.046(2) 0.0297(18) -0.0215(16) 0.0033(15) -0.0071(17)
O24B 0.0285(18) 0.0237(19) 0.0197(16) -0.0030(13) 0.0016(13) -0.0036(14)
C31B 0.0155(14) 0.0233(15) 0.0157(14) 0.0026(11) -0.0010(11) -0.0032(12)
C32B 0.0176(14) 0.0165(13) 0.0159(13) -0.0023(11) -0.0016(11) -0.0074(11)
O31B 0.0196(10) 0.0164(10) 0.0141(10) -0.0012(8) -0.0011(8) -0.0050(8)
O32B 0.0229(11) 0.0199(11) 0.0175(10) -0.0015(8) -0.0032(9) 0.0007(9)
C41B 0.020(4) 0.021(6) 0.033(6) -0.010(4) 0.006(4) -0.011(4)
C42B 0.019(4) 0.028(4) 0.023(5) -0.007(3) 0.001(3) -0.010(3)
O43B 0.024(2) 0.048(3) 0.068(3) -0.035(2) 0.018(2) -0.025(2)
C43B 0.020(4) 0.021(6) 0.033(6) -0.010(4) 0.006(4) -0.011(4)
C44B 0.019(4) 0.028(4) 0.023(5) -0.007(3) 0.001(3) -0.010(3)
O42B 0.024(2) 0.048(3) 0.068(3) -0.035(2) 0.018(2) -0.025(2)
O41B 0.0233(11) 0.0265(12) 0.0204(11) -0.0084(9) 0.0052(9) -0.0121(10)
Hg3 0.01171(5) 0.00997(5) 0.01685(5) -0.00165(4) -0.00123(4) -0.00524(4)
N1C 0.0156(12) 0.0187(12) 0.0173(12) -0.0021(10) -0.0039(9) -0.0067(10)
C1C 0.0191(14) 0.0210(15) 0.0175(14) 0.0018(11) -0.0072(11) -0.0056(12)
C2C 0.0177(14) 0.0168(14) 0.0219(15) 0.0040(11) -0.0036(11) -0.0068(12)
N2C 0.0119(11) 0.0134(11) 0.0211(12) -0.0001(9) -0.0033(9) -0.0058(9)
C3C 0.0128(13) 0.0142(13) 0.0297(16) -0.0006(12) -0.0037(12) -0.0036(11)
C4C 0.0138(13) 0.0142(14) 0.0328(17) -0.0053(12) 0.0029(12) -0.0031(11)
N3C 0.0137(11) 0.0151(12) 0.0238(13) -0.0037(10) 0.0001(10) -0.0062(10)
C5C 0.0135(13) 0.0199(14) 0.0265(15) -0.0024(12) -0.0023(11) -0.0093(12)
C6C 0.0178(14) 0.0200(15) 0.0279(16) -0.0004(12) -0.0040(12) -0.0124(12)
N4C 0.0150(12) 0.0149(12) 0.0222(13) -0.0028(10) -0.0049(10) -0.0061(10)
C7C 0.0200(15) 0.0227(15) 0.0215(15) -0.0029(12) -0.0070(12) -0.0102(12)
C8C 0.0247(16) 0.0224(15) 0.0205(15) -0.0051(12) -0.0035(12) -0.0111(13)
C11C 0.0170(14) 0.0232(15) 0.0177(14) -0.0009(12) -0.0010(11) -0.0085(12)
C12C 0.0176(14) 0.0175(14) 0.0181(14) -0.0049(11) -0.0012(11) -0.0060(11)
O11C 0.0180(10) 0.0196(11) 0.0221(11) 0.0029(8) -0.0024(8) -0.0075(9)
O12C 0.0152(10) 0.0243(11) 0.0220(11) -0.0017(9) 0.0007(8) -0.0049(9)
C21C 0.0141(13) 0.0112(12) 0.0260(15) -0.0018(11) -0.0020(11) -0.0050(11)
C22C 0.0158(13) 0.0142(13) 0.0134(12) -0.0018(10) -0.0005(10) -0.0078(11)
O21C 0.0139(9) 0.0111(9) 0.0207(10) -0.0028(8) -0.0024(8) -0.0047(8)
O22C 0.0169(10) 0.0149(10) 0.0242(11) -0.0021(8) -0.0037(8) -0.0096(8)
C31C 0.0192(15) 0.0235(15) 0.0239(15) -0.0048(12) 0.0042(12) -0.0123(13)
C32C 0.0182(14) 0.0176(14) 0.0232(15) -0.0016(11) 0.0022(11) -0.0101(12)
O31C 0.0186(10) 0.0245(11) 0.0230(11) -0.0071(9) 0.0043(8) -0.0125(9)
O32C 0.0233(12) 0.0350(13) 0.0204(11) -0.0039(10) 0.0037(9) -0.0143(10)
C41C 0.0208(15) 0.0128(13) 0.0282(16) -0.0038(11) -0.0067(12) -0.0078(12)
C42C 0.0151(13) 0.0137(13) 0.0238(15) -0.0001(11) -0.0026(11) -0.0072(11)
O41C 0.0215(11) 0.0127(9) 0.0219(10) -0.0020(8) -0.0050(8) -0.0071(8)
O42C 0.0202(11) 0.0112(10) 0.0343(13) -0.0004(9) -0.0076(9) -0.0058(9)
Hg4 0.01411(5) 0.01218(5) 0.01310(5) -0.00153(4) -0.00051(4) -0.00661(4)
N1D 0.0189(12) 0.0184(12) 0.0165(12) -0.0001(9) -0.0035(9) -0.0106(10)
C1D 0.0253(15) 0.0144(13) 0.0211(14) 0.0018(11) -0.0046(12) -0.0110(12)
C2D 0.0208(14) 0.0135(13) 0.0189(14) 0.0009(11) -0.0059(11) -0.0059(11)
N2D 0.0176(12) 0.0142(11) 0.0150(11) -0.0010(9) -0.0034(9) -0.0066(10)
C3D 0.0143(13) 0.0164(13) 0.0155(13) -0.0019(10) -0.0010(10) -0.0040(11)
C4D 0.0139(13) 0.0150(13) 0.0169(13) -0.0009(10) -0.0021(10) -0.0046(11)
N3D 0.0140(11) 0.0121(11) 0.0135(11) 0.0011(9) -0.0028(9) -0.0051(9)
C5D 0.0183(14) 0.0143(13) 0.0192(14) -0.0020(11) -0.0027(11) -0.0089(11)
C6D 0.0197(14) 0.0169(13) 0.0160(13) -0.0021(11) -0.0034(11) -0.0094(12)
N4D 0.0171(12) 0.0140(11) 0.0145(11) -0.0015(9) -0.0017(9) -0.0057(10)
C7D 0.0212(15) 0.0203(14) 0.0142(13) -0.0004(11) -0.0001(11) -0.0093(12)
C8D 0.0241(15) 0.0188(14) 0.0149(13) 0.0015(11) -0.0034(11) -0.0112(12)
C11D 0.0226(15) 0.0264(16) 0.0201(15) 0.0010(12) -0.0009(12) -0.0168(13)
C12D 0.0211(15) 0.0159(14) 0.0223(15) -0.0010(11) -0.0043(12) -0.0092(12)
O11D 0.0191(11) 0.0266(11) 0.0187(10) -0.0012(9) -0.0025(8) -0.0116(9)
O12D 0.0240(12) 0.0360(13) 0.0284(12) 0.0022(10) -0.0052(10) -0.0203(11)
C21D 0.0189(14) 0.0148(13) 0.0183(14) -0.0039(11) -0.0030(11) -0.0050(11)
C22D 0.0123(13) 0.0181(14) 0.0199(14) -0.0024(11) -0.0016(11) -0.0061(11)
O21D 0.0189(10) 0.0159(10) 0.0208(10) -0.0027(8) -0.0041(8) -0.0054(8)
O22D 0.0302(12) 0.0265(12) 0.0192(11) -0.0067(9) -0.0044(9) -0.0101(10)
C31D 0.0146(13) 0.0157(13) 0.0162(13) 0.0029(11) -0.0014(10) -0.0061(11)
C32D 0.0146(13) 0.0126(12) 0.0161(13) -0.0023(10) -0.0012(10) -0.0056(11)
O31D 0.0138(10) 0.0171(10) 0.0183(10) -0.0003(8) 0.0000(8) -0.0059(8)
O32D 0.0186(10) 0.0202(11) 0.0186(10) 0.0049(8) -0.0006(8) -0.0080(9)
C41D 0.0200(14) 0.0159(14) 0.0183(14) -0.0041(11) -0.0008(11) -0.0047(12)
C42D 0.0182(14) 0.0189(14) 0.0175(14) 0.0000(11) 0.0006(11) -0.0053(12)
O41D 0.0188(11) 0.0239(11) 0.0241(11) -0.0043(9) -0.0014(9) -0.0091(9)
O42D 0.0255(12) 0.0222(12) 0.0329(13) -0.0049(10) -0.0074(10) -0.0005(10)
O1W 0.041(3) 0.081(4) 0.047(3) -0.015(3) 0.002(2) -0.006(3)
O1V 0.041(3) 0.081(4) 0.047(3) -0.015(3) 0.002(2) -0.006(3)
O2W 0.0541(19) 0.058(2) 0.0382(16) -0.0112(14) 0.0010(14) -0.0296(16)
O3W 0.0410(18) 0.050(2) 0.074(2) 0.0190(17) 0.0095(17) -0.0158(15)
O4W 0.0383(14) 0.0219(11) 0.0205(11) -0.0002(9) -0.0022(10) -0.0167(10)
O5W 0.048(2) 0.062(2) 0.057(2) -0.0100(18) 0.0056(16) -0.0105(17)
O6W 0.0249(11) 0.0178(10) 0.0211(11) -0.0048(8) 0.0045(9) -0.0091(9)
O7W 0.0238(11) 0.0263(11) 0.0159(10) -0.0069(9) 0.0051(8) -0.0135(9)
O8W 0.0312(12) 0.0216(11) 0.0163(10) -0.0046(8) -0.0001(9) -0.0131(10)
O9W 0.064(2) 0.0406(17) 0.0480(18) -0.0108(14) -0.0074(16) -0.0198(16)
O10W 0.076(3) 0.058(2) 0.049(2) 0.0086(18) 0.0041(19) 0.002(2)
O11W 0.0306(14) 0.0385(15) 0.0431(16) -0.0112(12) -0.0055(12) -0.0090(12)
O12W 0.0310(14) 0.0273(13) 0.0502(17) -0.0159(12) 0.0096(12) -0.0115(11)
O13W 0.037(3) 0.065(4) 0.139(6) -0.056(4) 0.000(3) -0.015(2)
O13V 0.077(7) 0.103(7) 0.087(7) 0.009(4) 0.011(4) -0.037(5)
O14W 0.041(5) 0.026(4) 0.027(3) -0.004(3) 0.001(3) -0.002(2)
O14V 0.041(5) 0.026(4) 0.027(3) -0.004(3) 0.001(3) -0.002(2)
O15W 0.0257(12) 0.0297(13) 0.0346(14) -0.0077(11) 0.0008(10) -0.0093(10)
O16W 0.0235(12) 0.0415(15) 0.0361(14) 0.0138(11) -0.0051(10) -0.0198(11)
O17W 0.0165(10) 0.0134(9) 0.0231(11) -0.0009(8) -0.0009(8) -0.0060(8)
O18W 0.0241(11) 0.0253(11) 0.0209(11) -0.0053(9) 0.0021(9) -0.0129(10)
O19W 0.0290(13) 0.0266(12) 0.0296(13) 0.0030(10) 0.0032(10) -0.0069(10)
O20W 0.0421(18) 0.069(2) 0.0461(18) 0.0125(16) -0.0031(14) -0.0218(17)
O21W 0.0185(10) 0.0148(10) 0.0239(11) -0.0003(8) -0.0021(8) -0.0079(8)
O22W 0.061(2) 0.085(3) 0.074(3) -0.003(2) 0.013(2) -0.039(2)
O23W 0.138(5) 0.109(4) 0.068(3) 0.008(3) -0.021(3) -0.078(4)
O24W 0.0332(18) 0.047(2) 0.0337(18) -0.0102(16) 0.0069(14) -0.0120(16)
O24V 0.0332(18) 0.047(2) 0.0337(18) -0.0102(16) 0.0069(14) -0.0120(16)
O25W 0.0447(16) 0.0401(15) 0.0315(14) -0.0090(11) 0.0064(12) -0.0258(13)
O26W 0.0267(12) 0.0264(12) 0.0373(14) -0.0093(11) 0.0030(10) -0.0108(10)
O27W 0.0228(11) 0.0183(10) 0.0288(12) -0.0076(9) 0.0042(9) -0.0107(9)
O28W 0.0332(14) 0.0234(12) 0.0399(15) -0.0070(11) -0.0051(11) -0.0025(11)
O29W 0.0144(10) 0.0149(10) 0.0210(10) -0.0018(8) -0.0028(8) -0.0055(8)
O30W 0.030(3) 0.066(4) 0.060(4) -0.005(3) -0.003(2) -0.010(3)
O30V 0.030(3) 0.066(4) 0.060(4) -0.005(3) -0.003(2) -0.010(3)
O30X 0.030(3) 0.066(4) 0.060(4) -0.005(3) -0.003(2) -0.010(3)
O31W 0.051(3) 0.056(3) 0.0234(19) -0.0006(18) -0.0012(17) 0.005(2)
O31V 0.051(3) 0.056(3) 0.0234(19) -0.0006(18) -0.0012(17) 0.005(2)
O32W 0.076(4) 0.085(5) 0.170(8) 0.028(5) 0.002(5) -0.007(4)
O32V 0.076(4) 0.085(5) 0.170(8) 0.028(5) 0.002(5) -0.007(4)
O33W 0.023(4) 0.076(6) 0.024(4) 0.018(4) -0.007(3) -0.001(4)
O33V 0.040(4) 0.024(3) 0.033(4) 0.018(3) 0.012(3) -0.006(3)
O33X 0.023(4) 0.076(6) 0.024(4) 0.018(4) -0.007(3) -0.001(4)
O33Y 0.040(4) 0.024(3) 0.033(4) 0.018(3) 0.012(3) -0.006(3)
O34W 0.027(3) 0.093(5) 0.016(2) -0.006(3) -0.002(2) -0.006(3)
O34V 0.027(3) 0.093(5) 0.016(2) -0.006(3) -0.002(2) -0.006(3)
O34X 0.027(3) 0.093(5) 0.016(2) -0.006(3) -0.002(2) -0.006(3)
O34Y 0.010(6) 0.017(7) 0.009(6) 0.005(5) -0.003(5) 0.002(5)

loop_
_atom_type_symbol
_atom_type_description
_atom_type_scat_dispersion_real
_atom_type_scat_dispersion_imag
_atom_type_scat_source
C C 0.0033 0.0016 'International Tables Vol C Tables 4.2.6.8 and 6.1.1.4'
H H 0.0000 0.0000 'International Tables Vol C Tables 4.2.6.8 and 6.1.1.4'
Ba Ba -0.3244 2.2819 'International Tables Vol C Tables 4.2.6.8 and 6.1.1.4'
Hg Hg -2.3894 9.2266 'International Tables Vol C Tables 4.2.6.8 and 6.1.1.4'
N N 0.0061 0.0033 'International Tables Vol C Tables 4.2.6.8 and 6.1.1.4'
O O 0.0106 0.0060 'International Tables Vol C Tables 4.2.6.8 and 6.1.1.4'

loop_
_geom_angle_atom_site_label_1
_geom_angle_atom_site_label_2
_geom_angle_atom_site_label_3
_geom_angle
_geom_angle_site_symmetry_1
_geom_angle_site_symmetry_3
_geom_angle_publ_flag
O42A Ba1 O8W 69.75(7) . 2_676 ?
O42A Ba1 O7W 140.19(7) . 2_676 ?
O8W Ba1 O7W 72.58(7) 2_676 2_676 ?
O42A Ba1 O31B 83.88(6) . 2_676 ?
O8W Ba1 O31B 72.93(6) 2_676 2_676 ?
O7W Ba1 O31B 73.14(6) 2_676 2_676 ?
O42A Ba1 O4W 84.18(7) . 2_676 ?
O8W Ba1 O4W 136.07(7) 2_676 2_676 ?
O7W Ba1 O4W 133.60(6) 2_676 2_676 ?
O31B Ba1 O4W 140.18(7) 2_676 2_676 ?
O42A Ba1 O6W 149.90(7) . 2_676 ?
O8W Ba1 O6W 137.27(7) 2_676 2_676 ?
O7W Ba1 O6W 69.89(6) 2_676 2_676 ?
O31B Ba1 O6W 113.67(6) 2_676 2_676 ?
O4W Ba1 O6W 66.60(6) 2_676 2_676 ?
O42A Ba1 O42A 66.89(8) . 2_676 ?
O8W Ba1 O42A 69.61(6) 2_676 2_676 ?
O7W Ba1 O42A 110.99(6) 2_676 2_676 ?
O31B Ba1 O42A 138.44(6) 2_676 2_676 ?
O4W Ba1 O42A 67.76(7) 2_676 2_676 ?
O6W Ba1 O42A 105.94(6) 2_676 2_676 ?
O42A Ba1 O21B 109.23(10) . 2_676 ?
O8W Ba1 O21B 132.93(8) 2_676 2_676 ?
O7W Ba1 O21B 87.36(10) 2_676 2_676 ?
O31B Ba1 O21B 60.47(8) 2_676 2_676 ?
O4W Ba1 O21B 88.32(9) 2_676 2_676 ?
O6W Ba1 O21B 64.72(9) 2_676 2_676 ?
O42A Ba1 O21B 155.90(9) 2_676 2_676 ?
O42A Ba1 O22B 70.21(10) . 2_676 ?
O8W Ba1 O22B 131.66(10) 2_676 2_676 ?
O7W Ba1 O22B 131.88(9) 2_676 2_676 ?
O31B Ba1 O22B 76.96(9) 2_676 2_676 ?
O4W Ba1 O22B 63.25(9) 2_676 2_676 ?
O6W Ba1 O22B 89.40(10) 2_676 2_676 ?
O42A Ba1 O22B 116.44(9) 2_676 2_676 ?
O21B Ba1 O22B 44.84(12) 2_676 2_676 ?
O42A Ba1 O41A 112.01(6) . 2_676 ?
O8W Ba1 O41A 84.50(6) 2_676 2_676 ?
O7W Ba1 O41A 76.19(6) 2_676 2_676 ?
O31B Ba1 O41A 146.12(6) 2_676 2_676 ?
O4W Ba1 O41A 73.03(7) 2_676 2_676 ?
O6W Ba1 O41A 67.45(6) 2_676 2_676 ?
O42A Ba1 O41A 45.13(6) 2_676 2_676 ?
O21B Ba1 O41A 132.17(9) 2_676 2_676 ?
O22B Ba1 O41A 135.91(9) 2_676 2_676 ?
O42A Ba1 O24B 93.3(4) . 2_676 ?
O8W Ba1 O24B 133.1(3) 2_676 2_676 ?
O7W Ba1 O24B 103.2(4) 2_676 2_676 ?
O31B Ba1 O24B 61.7(3) 2_676 2_676 ?
O4W Ba1 O24B 81.3(4) 2_676 2_676 ?
O6W Ba1 O24B 75.9(3) 2_676 2_676 ?
O42A Ba1 O24B 144.2(4) 2_676 2_676 ?
O21B Ba1 O24B 16.8(3) 2_676 2_676 ?
O22B Ba1 O24B 28.6(4) 2_676 2_676 ?
O41A Ba1 O24B 141.2(3) 2_676 2_676 ?
O22A Ba2 O11B 83.88(15) . 2_666 ?
O22A Ba2 O31A 133.26(7) . 2_666 ?
O11B Ba2 O31A 138.44(13) 2_666 2_666 ?
O22A Ba2 O6W 134.61(7) . 2_666 ?
O11B Ba2 O6W 77.43(15) 2_666 2_666 ?
O31A Ba2 O6W 83.64(7) 2_666 2_666 ?
O22A Ba2 O9W 71.60(8) . 2_666 ?
O11B Ba2 O9W 119.45(15) 2_666 2_666 ?
O31A Ba2 O9W 69.52(8) 2_666 2_666 ?
O6W Ba2 O9W 152.63(8) 2_666 2_666 ?
O22A Ba2 O12B 71.79(7) . 2_666 ?
O11B Ba2 O12B 46.52(11) 2_666 2_666 ?
O31A Ba2 O12B 147.30(7) 2_666 2_666 ?
O6W Ba2 O12B 65.29(7) 2_666 2_666 ?
O9W Ba2 O12B 142.08(8) 2_666 2_666 ?
O22A Ba2 O7W 140.66(7) . 2_666 ?
O11B Ba2 O7W 71.23(12) 2_666 2_666 ?
O31A Ba2 O7W 67.55(6) 2_666 2_666 ?
O6W Ba2 O7W 69.67(6) 2_666 2_666 ?
O9W Ba2 O7W 94.33(8) 2_666 2_666 ?
O12B Ba2 O7W 107.88(7) 2_666 2_666 ?
O22A Ba2 O13B 94.5(3) . 2_666 ?
O11B Ba2 O13B 12.28(19) 2_666 2_666 ?
O31A Ba2 O13B 130.3(3) 2_666 2_666 ?
O6W Ba2 O13B 65.4(3) 2_666 2_666 ?
O9W Ba2 O13B 129.2(3) 2_666 2_666 ?
O12B Ba2 O13B 45.5(2) 2_666 2_666 ?
O7W Ba2 O13B 65.6(2) 2_666 2_666 ?
O22A Ba2 O22A 66.91(8) . 2_666 ?
O11B Ba2 O22A 138.20(11) 2_666 2_666 ?
O31A Ba2 O22A 81.62(7) 2_666 2_666 ?
O6W Ba2 O22A 101.82(7) 2_666 2_666 ?
O9W Ba2 O22A 80.04(9) 2_666 2_666 ?
O12B Ba2 O22A 94.50(7) 2_666 2_666 ?
O7W Ba2 O22A 148.53(6) 2_666 2_666 ?
O22A Ba2 O21A 108.17(7) . 2_666 ?
O11B Ba2 O21A 134.08(14) 2_666 2_666 ?
O31A Ba2 O21A 60.80(6) 2_666 2_666 ?
O6W Ba2 O21A 62.47(6) 2_666 2_666 ?
O9W Ba2 O21A 106.29(8) 2_666 2_666 ?
O12B Ba2 O21A 94.15(6) 2_666 2_666 ?
O7W Ba2 O21A 111.05(6) 2_666 2_666 ?
O22A Ba2 O21A 43.74(6) 2_666 2_666 ?
O22A Ba2 O42B 78.71(14) . 2_666 ?
O11B Ba2 O42B 58.26(17) 2_666 2_666 ?
O31A Ba2 O42B 104.98(14) 2_666 2_666 ?
O6W Ba2 O42B 122.13(12) 2_666 2_666 ?
O9W Ba2 O42B 62.96(13) 2_666 2_666 ?
O12B Ba2 O42B 100.28(13) 2_666 2_666 ?
O7W Ba2 O42B 62.41(14) 2_666 2_666 ?
O22A Ba2 O42B 135.91(13) 2_666 2_666 ?
O21A Ba2 O42B 165.41(13) 2_666 2_666 ?
O22C Ba3 O17W 72.56(6) . 2_765 ?
O22C Ba3 O29W 149.44(6) . 2_765 ?
O17W Ba3 O29W 79.29(6) 2_765 2_765 ?
O22C Ba3 O31D 87.36(6) . 2_765 ?
O17W Ba3 O31D 71.32(6) 2_765 2_765 ?
O29W Ba3 O31D 72.32(6) 2_765 2_765 ?
O22C Ba3 O21W 78.11(6) . 2_765 ?
O17W Ba3 O21W 138.08(6) 2_765 2_765 ?
O29W Ba3 O21W 132.20(6) 2_765 2_765 ?
O31D Ba3 O21W 136.81(6) 2_765 2_765 ?
O22C Ba3 O22C 67.26(7) . 2_765 ?
O17W Ba3 O22C 73.39(6) 2_765 2_765 ?
O29W Ba3 O22C 115.82(6) 2_765 2_765 ?
O31D Ba3 O22C 141.34(6) 2_765 2_765 ?
O21W Ba3 O22C 67.91(6) 2_765 2_765 ?
O22C Ba3 O42D 72.01(7) . 2_765 ?
O17W Ba3 O42D 132.67(7) 2_765 2_765 ?
O29W Ba3 O42D 122.59(6) 2_765 2_765 ?
O31D Ba3 O42D 76.69(6) 2_765 2_765 ?
O21W Ba3 O42D 60.16(7) 2_765 2_765 ?
O22C Ba3 O42D 118.64(6) 2_765 2_765 ?
O22C Ba3 O21C 112.43(6) . 2_765 ?
O17W Ba3 O21C 90.78(6) 2_765 2_765 ?
O29W Ba3 O21C 79.08(6) 2_765 2_765 ?
O31D Ba3 O21C 148.46(6) 2_765 2_765 ?
O21W Ba3 O21C 73.40(6) 2_765 2_765 ?
O22C Ba3 O21C 45.39(6) 2_765 2_765 ?
O42D Ba3 O21C 131.65(7) 2_765 2_765 ?
O22C Ba3 O27W 141.88(6) . 1_565 ?
O17W Ba3 O27W 144.64(6) 2_765 1_565 ?
O29W Ba3 O27W 68.13(6) 2_765 1_565 ?
O31D Ba3 O27W 109.52(6) 2_765 1_565 ?
O21W Ba3 O27W 66.12(6) 2_765 1_565 ?
O22C Ba3 O27W 108.31(6) 2_765 1_565 ?
O42D Ba3 O27W 78.86(7) 2_765 1_565 ?
O21C Ba3 O27W 70.39(6) 2_765 1_565 ?
O22C Ba3 O41D 110.57(6) . 2_765 ?
O17W Ba3 O41D 130.82(6) 2_765 2_765 ?
O29W Ba3 O41D 79.24(6) 2_765 2_765 ?
O31D Ba3 O41D 60.12(6) 2_765 2_765 ?
O21W Ba3 O41D 87.24(6) 2_765 2_765 ?
O22C Ba3 O41D 155.09(6) 2_765 2_765 ?
O42D Ba3 O41D 43.36(6) 2_765 2_765 ?
O21C Ba3 O41D 127.25(6) 2_765 2_765 ?
O27W Ba3 O41D 56.94(6) 1_565 2_765 ?
O42C Ba4 O11C 124.00(7) . 2_755 ?
O42C Ba4 O11D 83.40(7) . 2_755 ?
O11C Ba4 O11D 144.27(6) 2_755 2_755 ?
O42C Ba4 O27W 144.01(7) . . ?
O11C Ba4 O27W 85.67(7) 2_755 . ?
O11D Ba4 O27W 80.69(7) 2_755 . ?
O42C Ba4 O26W 71.12(7) . . ?
O11C Ba4 O26W 78.05(7) 2_755 . ?
O11D Ba4 O26W 92.40(7) 2_755 . ?
O27W Ba4 O26W 141.32(7) . . ?
O42C Ba4 O12D 73.31(7) . 2_755 ?
O11C Ba4 O12D 153.94(7) 2_755 2_755 ?
O11D Ba4 O12D 46.56(6) 2_755 2_755 ?
O27W Ba4 O12D 72.30(7) . 2_755 ?
O26W Ba4 O12D 127.95(7) . 2_755 ?
O42C Ba4 O42C 67.87(7) . 2_755 ?
O11C Ba4 O42C 77.99(6) 2_755 2_755 ?
O11D Ba4 O42C 137.38(7) 2_755 2_755 ?
O27W Ba4 O42C 104.20(7) . 2_755 ?
O26W Ba4 O42C 106.29(7) . 2_755 ?
O12D Ba4 O42C 93.78(7) 2_755 2_755 ?
O42C Ba4 O29W 134.43(6) . 2_755 ?
O11C Ba4 O29W 72.14(6) 2_755 2_755 ?
O11D Ba4 O29W 72.16(6) 2_755 2_755 ?
O27W Ba4 O29W 69.53(6) . 2_755 ?
O26W Ba4 O29W 72.12(7) . 2_755 ?
O12D Ba4 O29W 111.14(6) 2_755 2_755 ?
O42C Ba4 O29W 149.79(6) 2_755 2_755 ?
O42C Ba4 O41C 110.74(6) . 2_755 ?
O11C Ba4 O41C 59.93(6) 2_755 2_755 ?
O11D Ba4 O41C 136.80(6) 2_755 2_755 ?
O27W Ba4 O41C 63.84(6) . 2_755 ?
O26W Ba4 O41C 130.66(7) . 2_755 ?
O12D Ba4 O41C 97.00(6) 2_755 2_755 ?
O42C Ba4 O41C 43.98(6) 2_755 2_755 ?
O29W Ba4 O41C 113.44(6) 2_755 2_755 ?
O41A Hg1 N1A 124.15(8) . . ?
O41A Hg1 N3A 92.78(8) . . ?
N1A Hg1 N3A 119.58(8) . . ?
O41A Hg1 N4A 70.20(7) . . ?
N1A Hg1 N4A 75.89(8) . . ?
N3A Hg1 N4A 74.97(9) . . ?
O41A Hg1 N2A 160.31(8) . . ?
N1A Hg1 N2A 75.54(8) . . ?
N3A Hg1 N2A 74.88(8) . . ?
N4A Hg1 N2A 119.50(8) . . ?
O41A Hg1 O21A 107.69(7) . . ?
N1A Hg1 O21A 92.59(8) . . ?
N3A Hg1 O21A 122.12(8) . . ?
N4A Hg1 O21A 162.85(8) . . ?
N2A Hg1 O21A 68.26(8) . . ?
O41A Hg1 O11A 71.45(7) . . ?
N1A Hg1 O11A 65.42(8) . . ?
N3A Hg1 O11A 161.34(8) . . ?
N4A Hg1 O11A 89.93(8) . . ?
N2A Hg1 O11A 122.96(8) . . ?
O21A Hg1 O11A 73.57(7) . . ?
O41A Hg1 O31A 72.54(7) . . ?
N1A Hg1 O31A 159.74(8) . . ?
N3A Hg1 O31A 66.01(8) . . ?
N4A Hg1 O31A 123.47(8) . . ?
N2A Hg1 O31A 88.28(8) . . ?
O21A Hg1 O31A 69.78(7) . . ?
O11A Hg1 O31A 116.21(7) . . ?
C11A N1A C1A 111.0(2) . . ?
C11A N1A C8A 109.5(2) . . ?
C1A N1A C8A 111.9(2) . . ?
C11A N1A Hg1 111.20(17) . . ?
C1A N1A Hg1 106.17(18) . . ?
C8A N1A Hg1 106.92(17) . . ?
N1A C1A C2A 112.4(2) . . ?
N1A C1A H1AA 109.1 . . ?
C2A C1A H1AA 109.1 . . ?
N1A C1A H1AB 109.1 . . ?
C2A C1A H1AB 109.1 . . ?
H1AA C1A H1AB 107.9 . . ?
N2A C2A C1A 113.3(2) . . ?
N2A C2A H2AA 108.9 . . ?
C1A C2A H2AA 108.9 . . ?
N2A C2A H2AB 108.9 . . ?
C1A C2A H2AB 108.9 . . ?
H2AA C2A H2AB 107.7 . . ?
C21A N2A C2A 110.8(2) . . ?
C21A N2A C3A 111.5(2) . . ?
C2A N2A C3A 112.2(2) . . ?
C21A N2A Hg1 108.97(17) . . ?
C2A N2A Hg1 106.55(17) . . ?
C3A N2A Hg1 106.51(17) . . ?
N2A C3A C4A 112.3(2) . . ?
N2A C3A H3AA 109.1 . . ?
C4A C3A H3AA 109.1 . . ?
N2A C3A H3AB 109.1 . . ?
C4A C3A H3AB 109.1 . . ?
H3AA C3A H3AB 107.9 . . ?
N3A C4A C3A 113.2(3) . . ?
N3A C4A H4AA 108.9 . . ?
C3A C4A H4AA 108.9 . . ?
N3A C4A H4AB 108.9 . . ?
C3A C4A H4AB 108.9 . . ?
H4AA C4A H4AB 107.8 . . ?
C31A N3A C4A 110.6(2) . . ?
C31A N3A C5A 110.9(2) . . ?
C4A N3A C5A 111.1(2) . . ?
C31A N3A Hg1 109.00(18) . . ?
C4A N3A Hg1 108.14(18) . . ?
C5A N3A Hg1 106.87(18) . . ?
N3A C5A C6A 112.4(2) . . ?
N3A C5A H5AA 109.1 . . ?
C6A C5A H5AA 109.1 . . ?
N3A C5A H5AB 109.1 . . ?
C6A C5A H5AB 109.1 . . ?
H5AA C5A H5AB 107.9 . . ?
N4A C6A C5A 113.2(2) . . ?
N4A C6A H6AA 108.9 . . ?
C5A C6A H6AA 108.9 . . ?
N4A C6A H6AB 108.9 . . ?
C5A C6A H6AB 108.9 . . ?
H6AA C6A H6AB 107.8 . . ?
C41A N4A C6A 110.8(2) . . ?
C41A N4A C7A 113.0(2) . . ?
C6A N4A C7A 111.8(2) . . ?
C41A N4A Hg1 106.64(17) . . ?
C6A N4A Hg1 108.14(18) . . ?
C7A N4A Hg1 106.14(17) . . ?
N4A C7A C8A 112.9(2) . . ?
N4A C7A H7AA 109.0 . . ?
C8A C7A H7AA 109.0 . . ?
N4A C7A H7AB 109.0 . . ?
C8A C7A H7AB 109.0 . . ?
H7AA C7A H7AB 107.8 . . ?
N1A C8A C7A 114.1(3) . . ?
N1A C8A H8AA 108.7 . . ?
C7A C8A H8AA 108.7 . . ?
N1A C8A H8AB 108.7 . . ?
C7A C8A H8AB 108.7 . . ?
H8AA C8A H8AB 107.6 . . ?
N1A C11A C12A 113.6(2) . . ?
N1A C11A H11A 108.8 . . ?
C12A C11A H11A 108.8 . . ?
N1A C11A H11B 108.8 . . ?
C12A C11A H11B 108.8 . . ?
H11A C11A H11B 107.7 . . ?
O12A C12A O11A 125.5(3) . . ?
O12A C12A C11A 116.4(3) . . ?
O11A C12A C11A 118.0(3) . . ?
C12A O11A Hg1 114.01(19) . . ?
N2A C21A C22A 114.4(2) . . ?
N2A C21A H21A 108.7 . . ?
C22A C21A H21A 108.7 . . ?
N2A C21A H21B 108.7 . . ?
C22A C21A H21B 108.7 . . ?
H21A C21A H21B 107.6 . . ?
O22A C22A O21A 123.0(3) . . ?
O22A C22A C21A 116.6(3) . . ?
O21A C22A C21A 120.2(3) . . ?
O22A C22A Ba2 67.92(17) . 2_666 ?
O21A C22A Ba2 71.20(17) . 2_666 ?
C21A C22A Ba2 132.9(2) . 2_666 ?
C22A O21A Hg1 114.13(19) . . ?
C22A O21A Ba2 85.26(18) . 2_666 ?
Hg1 O21A Ba2 108.41(8) . 2_666 ?
C22A O22A Ba2 158.1(2) . . ?
C22A O22A Ba2 88.81(18) . 2_666 ?
Ba2 O22A Ba2 113.09(8) . 2_666 ?
N3A C31A C32A 114.6(3) . . ?
N3A C31A H31A 108.6 . . ?
C32A C31A H31A 108.6 . . ?
N3A C31A H31B 108.6 . . ?
C32A C31A H31B 108.6 . . ?
H31A C31A H31B 107.6 . . ?
O31A C32A O32A 126.0(3) . . ?
O31A C32A C31A 120.4(3) . . ?
O32A C32A C31A 113.6(3) . . ?
C32A O31A Hg1 107.79(19) . . ?
C32A O31A Ba2 134.1(2) . 2_666 ?
Hg1 O31A Ba2 109.99(8) . 2_666 ?
N4A C41A C42A 113.9(2) . . ?
N4A C41A H41A 108.8 . . ?
C42A C41A H41A 108.8 . . ?
N4A C41A H41B 108.8 . . ?
C42A C41A H41B 108.8 . . ?
H41A C41A H41B 107.7 . . ?
O42A C42A O41A 123.7(3) . . ?
O42A C42A C41A 116.5(3) . . ?
O41A C42A C41A 119.7(2) . . ?
O42A C42A Ba1 62.79(16) . 2_676 ?
O41A C42A Ba1 64.46(15) . 2_676 ?
C41A C42A Ba1 156.6(2) . 2_676 ?
C42A O41A Hg1 115.78(18) . . ?
C42A O41A Ba1 92.40(17) . 2_676 ?
Hg1 O41A Ba1 139.40(9) . 2_676 ?
C42A O42A Ba1 150.7(2) . . ?
C42A O42A Ba1 94.45(18) . 2_676 ?
Ba1 O42A Ba1 113.11(8) . 2_676 ?
O13B Hg2 N3B 163.1(3) . . ?
O13B Hg2 N1B 71.2(3) . . ?
N3B Hg2 N1B 120.35(9) . . ?
O13B Hg2 N4B 96.8(3) . . ?
N3B Hg2 N4B 75.79(10) . . ?
N1B Hg2 N4B 76.18(12) . . ?
O13B Hg2 O31B 103.4(3) . . ?
N3B Hg2 O31B 70.18(8) . . ?
N1B Hg2 O31B 159.04(10) . . ?
N4B Hg2 O31B 124.78(9) . . ?
O13B Hg2 N2B 120.4(3) . . ?
N3B Hg2 N2B 76.04(9) . . ?
N1B Hg2 N2B 75.15(11) . . ?
N4B Hg2 N2B 120.85(9) . . ?
O31B Hg2 N2B 91.48(8) . . ?
N3B Hg2 O21B 127.20(12) . . ?
N1B Hg2 O21B 88.23(12) . . ?
N4B Hg2 O21B 156.93(12) . . ?
O31B Hg2 O21B 71.82(9) . . ?
N2B Hg2 O21B 69.69(12) . . ?
N3B Hg2 O11B 154.22(15) . . ?
N1B Hg2 O11B 67.80(13) . . ?
N4B Hg2 O11B 83.50(16) . . ?
O31B Hg2 O11B 111.33(13) . . ?
N2B Hg2 O11B 128.68(14) . . ?
O21B Hg2 O11B 74.81(18) . . ?
O13B Hg2 O41B 76.7(3) . . ?
N3B Hg2 O41B 86.40(8) . . ?
N1B Hg2 O41B 124.69(10) . . ?
N4B Hg2 O41B 64.23(8) . . ?
O31B Hg2 O41B 71.36(7) . . ?
N2B Hg2 O41B 158.92(8) . . ?
O21B Hg2 O41B 114.17(10) . . ?
O11B Hg2 O41B 70.67(12) . . ?
O13B Hg2 O24B 76.3(4) . . ?
N3B Hg2 O24B 113.0(3) . . ?
N1B Hg2 O24B 93.8(3) . . ?
N4B Hg2 O24B 169.3(3) . . ?
O31B Hg2 O24B 65.3(3) . . ?
N2B Hg2 O24B 58.4(3) . . ?
O41B Hg2 O24B 120.8(3) . . ?
C11B N1B C1B 115.4(5) . . ?
C11B N1B C8B 105.4(4) . . ?
C1B N1B C8B 111.9(3) . . ?
C1B N1B C13B 104.8(9) . . ?
C8B N1B C13B 122.8(8) . . ?
C11B N1B Hg2 109.1(4) . . ?
C1B N1B Hg2 107.8(2) . . ?
C8B N1B Hg2 106.9(2) . . ?
C13B N1B Hg2 101.4(8) . . ?
N1B C1B C2B 112.9(3) . . ?
N1B C1B H1BA 109.0 . . ?
C2B C1B H1BA 109.0 . . ?
N1B C1B H1BB 109.0 . . ?
C2B C1B H1BB 109.0 . . ?
H1BA C1B H1BB 107.8 . . ?
N2B C2B C1B 113.2(3) . . ?
N2B C2B H2BA 108.9 . . ?
C1B C2B H2BA 108.9 . . ?
N2B C2B H2BB 108.9 . . ?
C1B C2B H2BB 108.9 . . ?
H2BA C2B H2BB 107.8 . . ?
C21B N2B C3B 117.8(4) . . ?
C21B N2B C2B 108.4(4) . . ?
C3B N2B C2B 111.5(3) . . ?
C3B N2B C23B 99.3(8) . . ?
C2B N2B C23B 113.2(9) . . ?
C21B N2B Hg2 105.7(3) . . ?
C3B N2B Hg2 104.89(18) . . ?
C2B N2B Hg2 107.9(2) . . ?
C23B N2B Hg2 119.3(8) . . ?
N2B C3B C4B 112.6(3) . . ?
N2B C3B H3BA 109.1 . . ?
C4B C3B H3BA 109.1 . . ?
N2B C3B H3BB 109.1 . . ?
C4B C3B H3BB 109.1 . . ?
H3BA C3B H3BB 107.8 . . ?
N3B C4B C3B 113.0(3) . . ?
N3B C4B H4BA 109.0 . . ?
C3B C4B H4BA 109.0 . . ?
N3B C4B H4BB 109.0 . . ?
C3B C4B H4BB 109.0 . . ?
H4BA C4B H4BB 107.8 . . ?
C31B N3B C5B 112.1(2) . . ?
C31B N3B C4B 110.8(2) . . ?
C5B N3B C4B 111.8(2) . . ?
C31B N3B Hg2 106.75(17) . . ?
C5B N3B Hg2 107.27(19) . . ?
C4B N3B Hg2 107.79(18) . . ?
N3B C5B C6B 112.6(3) . . ?
N3B C5B H5BA 109.1 . . ?
C6B C5B H5BA 109.1 . . ?
N3B C5B H5BB 109.1 . . ?
C6B C5B H5BB 109.1 . . ?
H5BA C5B H5BB 107.8 . . ?
N4B C6B C5B 113.6(3) . . ?
N4B C6B H6BA 108.8 . . ?
C5B C6B H6BA 108.8 . . ?
N4B C6B H6BB 108.8 . . ?
C5B C6B H6BB 108.8 . . ?
H6BA C6B H6BB 107.7 . . ?
C6B N4B C7B 111.9(3) . . ?
C6B N4B C41B 103.6(4) . . ?
C7B N4B C41B 115.2(5) . . ?
C6B N4B C43B 121.1(6) . . ?
C7B N4B C43B 104.7(8) . . ?
C6B N4B Hg2 107.2(2) . . ?
C7B N4B Hg2 105.4(2) . . ?
C41B N4B Hg2 113.6(5) . . ?
C43B N4B Hg2 105.4(8) . . ?
N4B C7B C8B 112.5(3) . . ?
N4B C7B H7BA 109.1 . . ?
C8B C7B H7BA 109.1 . . ?
N4B C7B H7BB 109.1 . . ?
C8B C7B H7BB 109.1 . . ?
H7BA C7B H7BB 107.8 . . ?
N1B C8B C7B 113.9(3) . . ?
N1B C8B H8BA 108.8 . . ?
C7B C8B H8BA 108.8 . . ?
N1B C8B H8BB 108.8 . . ?
C7B C8B H8BB 108.8 . . ?
H8BA C8B H8BB 107.7 . . ?
N1B C11B C12B 115.4(8) . . ?
N1B C11B H11C 108.4 . . ?
C12B C11B H11C 108.4 . . ?
N1B C11B H11D 108.4 . . ?
C12B C11B H11D 108.4 . . ?
H11C C11B H11D 107.5 . . ?
O12B C12B O11B 124.2(11) . . ?
O12B C12B C11B 116.2(10) . . ?
O11B C12B C11B 119.6(10) . . ?
O12B C12B Ba2 64.5(6) . 2_666 ?
O11B C12B Ba2 59.7(6) . 2_666 ?
C11B C12B Ba2 179.2(9) . 2_666 ?
C12B O11B Hg2 108.2(6) . . ?
C12B O11B Ba2 96.9(6) . 2_666 ?
Hg2 O11B Ba2 140.1(2) . 2_666 ?
C14B C13B N1B 107.1(18) . . ?
C14B C13B H13A 110.3 . . ?
N1B C13B H13A 110.3 . . ?
C14B C13B H13B 110.3 . . ?
N1B C13B H13B 110.3 . . ?
H13A C13B H13B 108.6 . . ?
O13B C14B O12B 122(3) . . ?
O13B C14B C13B 121(3) . . ?
O12B C14B C13B 118(3) . . ?
O12B C14B Ba2 60.5(13) . 2_666 ?
C14B O13B Hg2 116.3(16) . . ?
Hg2 O13B Ba2 147.7(5) . 2_666 ?
C12B O12B Ba2 92.4(6) . 2_666 ?
N2B C21B C22B 117.7(5) . . ?
N2B C21B H21C 107.9 . . ?
C22B C21B H21C 107.9 . . ?
N2B C21B H21D 107.9 . . ?
C22B C21B H21D 107.9 . . ?
H21C C21B H21D 107.2 . . ?
O22B C22B O21B 125.0(7) . . ?
O22B C22B C21B 116.4(6) . . ?
O21B C22B C21B 118.6(6) . . ?
O22B C22B Ba1 68.4(4) . 2_676 ?
O21B C22B Ba1 68.4(3) . 2_676 ?
C21B C22B Ba1 140.0(4) . 2_676 ?
C22B O21B Hg2 110.7(4) . . ?
C22B O21B Ba1 87.7(4) . 2_676 ?
Hg2 O21B Ba1 105.47(12) . 2_676 ?
C22B O22B Ba1 88.4(4) . 2_676 ?
C24B C23B N2B 110.3(12) . . ?
C24B C23B H24A 109.6 . . ?
N2B C23B H24A 109.6 . . ?
C24B C23B H24B 109.6 . . ?
N2B C23B H24B 109.6 . . ?
H24A C23B H24B 108.1 . . ?
O23B C24B O24B 129.3(16) . . ?
O23B C24B C23B 113.2(14) . . ?
O24B C24B C23B 117.5(14) . . ?
C24B O24B Hg2 115.0(11) . . ?
Ba1 O24B Hg2 93.1(5) 2_676 . ?
N3B C31B C32B 115.2(2) . . ?
N3B C31B H31C 108.5 . . ?
C32B C31B H31C 108.5 . . ?
N3B C31B H31D 108.5 . . ?
C32B C31B H31D 108.5 . . ?
H31C C31B H31D 107.5 . . ?
O32B C32B O31B 125.4(3) . . ?
O32B C32B C31B 114.6(3) . . ?
O31B C32B C31B 120.0(3) . . ?
C32B O31B Hg2 111.30(18) . . ?
C32B O31B Ba1 133.61(19) . 2_676 ?
Hg2 O31B Ba1 107.70(7) . 2_676 ?
N4B C41B C42B 116.0(10) . . ?
N4B C41B H41C 108.3 . . ?
C42B C41B H41C 108.3 . . ?
N4B C41B H41D 108.3 . . ?
C42B C41B H41D 108.3 . . ?
H41C C41B H41D 107.4 . . ?
O41B C42B O43B 126.0(8) . . ?
O41B C42B C41B 118.7(9) . . ?
O43B C42B C41B 115.2(9) . . ?
N4B C43B C44B 111.4(15) . . ?
N4B C43B H43A 109.3 . . ?
C44B C43B H43A 109.3 . . ?
N4B C43B H43B 109.3 . . ?
C44B C43B H43B 109.3 . . ?
H43A C43B H43B 108.0 . . ?
O42B C44B O41B 124.1(13) . . ?
O42B C44B C43B 114.7(14) . . ?
O41B C44B C43B 121.2(14) . . ?
C42B O41B Hg2 111.7(4) . . ?
C44B O41B Hg2 96.2(6) . . ?
N3C Hg3 N2C 75.67(8) . . ?
N3C Hg3 O21C 125.38(7) . . ?
N2C Hg3 O21C 69.53(7) . . ?
N3C Hg3 N1C 119.52(8) . . ?
N2C Hg3 N1C 74.74(8) . . ?
O21C Hg3 N1C 90.33(8) . . ?
N3C Hg3 N4C 75.97(8) . . ?
N2C Hg3 N4C 119.48(8) . . ?
O21C Hg3 N4C 158.52(8) . . ?
N1C Hg3 N4C 74.82(8) . . ?
N3C Hg3 O41C 93.13(8) . . ?
N2C Hg3 O41C 163.61(8) . . ?
O21C Hg3 O41C 109.35(7) . . ?
N1C Hg3 O41C 121.57(8) . . ?
N4C Hg3 O41C 67.77(8) . . ?
N3C Hg3 O31C 67.21(8) . . ?
N2C Hg3 O31C 91.72(8) . . ?
O21C Hg3 O31C 73.07(7) . . ?
N1C Hg3 O31C 161.63(8) . . ?
N4C Hg3 O31C 123.28(8) . . ?
O41C Hg3 O31C 72.71(7) . . ?
N3C Hg3 O11C 158.30(8) . . ?
N2C Hg3 O11C 124.53(7) . . ?
O21C Hg3 O11C 73.68(7) . . ?
N1C Hg3 O11C 65.36(7) . . ?
N4C Hg3 O11C 85.90(8) . . ?
O41C Hg3 O11C 68.67(7) . . ?
O31C Hg3 O11C 115.44(7) . . ?
C11C N1C C8C 111.2(2) . . ?
C11C N1C C1C 111.7(2) . . ?
C8C N1C C1C 111.4(2) . . ?
C11C N1C Hg3 107.92(17) . . ?
C8C N1C Hg3 107.79(18) . . ?
C1C N1C Hg3 106.56(18) . . ?
N1C C1C C2C 112.5(2) . . ?
N1C C1C H1CA 109.1 . . ?
C2C C1C H1CA 109.1 . . ?
N1C C1C H1CB 109.1 . . ?
C2C C1C H1CB 109.1 . . ?
H1CA C1C H1CB 107.8 . . ?
N2C C2C C1C 113.2(2) . . ?
N2C C2C H2CA 108.9 . . ?
C1C C2C H2CA 108.9 . . ?
N2C C2C H2CB 108.9 . . ?
C1C C2C H2CB 108.9 . . ?
H2CA C2C H2CB 107.8 . . ?
C21C N2C C2C 110.1(2) . . ?
C21C N2C C3C 112.5(2) . . ?
C2C N2C C3C 111.7(2) . . ?
C21C N2C Hg3 106.79(17) . . ?
C2C N2C Hg3 108.60(17) . . ?
C3C N2C Hg3 106.91(17) . . ?
N2C C3C C4C 112.7(2) . . ?
N2C C3C H3CA 109.1 . . ?
C4C C3C H3CA 109.1 . . ?
N2C C3C H3CB 109.1 . . ?
C4C C3C H3CB 109.1 . . ?
H3CA C3C H3CB 107.8 . . ?
N3C C4C C3C 113.7(3) . . ?
N3C C4C H4CA 108.8 . . ?
C3C C4C H4CA 108.8 . . ?
N3C C4C H4CB 108.8 . . ?
C3C C4C H4CB 108.8 . . ?
H4CA C4C H4CB 107.7 . . ?
C31C N3C C4C 109.3(2) . . ?
C31C N3C C5C 111.4(2) . . ?
C4C N3C C5C 111.5(2) . . ?
C31C N3C Hg3 109.92(18) . . ?
C4C N3C Hg3 108.23(17) . . ?
C5C N3C Hg3 106.31(18) . . ?
N3C C5C C6C 112.6(2) . . ?
N3C C5C H5CA 109.1 . . ?
C6C C5C H5CA 109.1 . . ?
N3C C5C H5CB 109.1 . . ?
C6C C5C H5CB 109.1 . . ?
H5CA C5C H5CB 107.8 . . ?
N4C C6C C5C 113.2(2) . . ?
N4C C6C H6CA 108.9 . . ?
C5C C6C H6CA 108.9 . . ?
N4C C6C H6CB 108.9 . . ?
C5C C6C H6CB 108.9 . . ?
H6CA C6C H6CB 107.7 . . ?
C41C N4C C7C 111.4(2) . . ?
C41C N4C C6C 111.0(2) . . ?
C7C N4C C6C 112.0(2) . . ?
C41C N4C Hg3 109.29(17) . . ?
C7C N4C Hg3 106.66(18) . . ?
C6C N4C Hg3 106.24(17) . . ?
N4C C7C C8C 112.5(2) . . ?
N4C C7C H7CA 109.1 . . ?
C8C C7C H7CA 109.1 . . ?
N4C C7C H7CB 109.1 . . ?
C8C C7C H7CB 109.1 . . ?
H7CA C7C H7CB 107.8 . . ?
N1C C8C C7C 113.1(3) . . ?
N1C C8C H8CA 109.0 . . ?
C7C C8C H8CA 109.0 . . ?
N1C C8C H8CB 109.0 . . ?
C7C C8C H8CB 109.0 . . ?
H8CA C8C H8CB 107.8 . . ?
N1C C11C C12C 114.3(2) . . ?
N1C C11C H11E 108.7 . . ?
C12C C11C H11E 108.7 . . ?
N1C C11C H11F 108.7 . . ?
C12C C11C H11F 108.7 . . ?
H11E C11C H11F 107.6 . . ?
O11C C12C O12C 125.4(3) . . ?
O11C C12C C11C 120.0(3) . . ?
O12C C12C C11C 114.7(3) . . ?
C12C O11C Hg3 105.00(18) . . ?
C12C O11C Ba4 128.71(19) . 2_755 ?
Hg3 O11C Ba4 112.06(8) . 2_755 ?
N2C C21C C22C 113.5(2) . . ?
N2C C21C H21E 108.9 . . ?
C22C C21C H21E 108.9 . . ?
N2C C21C H21F 108.9 . . ?
C22C C21C H21F 108.9 . . ?
H21E C21C H21F 107.7 . . ?
O22C C22C O21C 123.6(3) . . ?
O22C C22C C21C 116.4(2) . . ?
O21C C22C C21C 119.9(2) . . ?
O22C C22C Ba3 62.17(15) . 2_765 ?
O21C C22C Ba3 64.82(15) . 2_765 ?
C21C C22C Ba3 156.99(19) . 2_765 ?
C22C O21C Hg3 114.78(17) . . ?
C22C O21C Ba3 91.94(16) . 2_765 ?
Hg3 O21C Ba3 137.96(8) . 2_765 ?
C22C O22C Ba3 147.78(19) . . ?
C22C O22C Ba3 94.94(17) . 2_765 ?
Ba3 O22C Ba3 112.74(7) . 2_765 ?
N3C C31C C32C 112.7(2) . . ?
N3C C31C H31E 109.0 . . ?
C32C C31C H31E 109.0 . . ?
N3C C31C H31F 109.0 . . ?
C32C C31C H31F 109.0 . . ?
H31E C31C H31F 107.8 . . ?
O32C C32C O31C 124.8(3) . . ?
O32C C32C C31C 117.2(3) . . ?
O31C C32C C31C 118.0(3) . . ?
C32C O31C Hg3 114.78(19) . . ?
N4C C41C C42C 114.6(2) . . ?
N4C C41C H41E 108.6 . . ?
C42C C41C H41E 108.6 . . ?
N4C C41C H41F 108.6 . . ?
C42C C41C H41F 108.6 . . ?
H41E C41C H41F 107.6 . . ?
O41C C42C O42C 122.9(3) . . ?
O41C C42C C41C 121.1(3) . . ?
O42C C42C C41C 115.9(3) . . ?
O41C C42C Ba4 74.59(16) . 2_755 ?
O42C C42C Ba4 63.45(15) . 2_755 ?
C41C C42C Ba4 135.2(2) . 2_755 ?
C42C O41C Hg3 111.36(18) . . ?
C42C O41C Ba4 82.07(17) . 2_755 ?
Hg3 O41C Ba4 106.72(7) . 2_755 ?
C42C O42C Ba4 153.77(19) . . ?
C42C O42C Ba4 92.95(17) . 2_755 ?
Ba4 O42C Ba4 112.13(7) . 2_755 ?
N3D Hg4 N4D 75.51(8) . . ?
N3D Hg4 N1D 119.35(8) . . ?
N4D Hg4 N1D 74.82(8) . . ?
N3D Hg4 N2D 75.76(8) . . ?
N4D Hg4 N2D 119.25(8) . . ?
N1D Hg4 N2D 74.74(8) . . ?
N3D Hg4 O41D 123.92(8) . . ?
N4D Hg4 O41D 68.42(8) . . ?
N1D Hg4 O41D 91.00(8) . . ?
N2D Hg4 O41D 160.09(8) . . ?
N3D Hg4 O11D 158.14(8) . . ?
N4D Hg4 O11D 125.33(8) . . ?
N1D Hg4 O11D 66.80(8) . . ?
N2D Hg4 O11D 86.74(8) . . ?
O41D Hg4 O11D 74.73(7) . . ?
N3D Hg4 O21D 86.81(7) . . ?
N4D Hg4 O21D 158.57(7) . . ?
N1D Hg4 O21D 125.36(8) . . ?
N2D Hg4 O21D 66.28(7) . . ?
O41D Hg4 O21D 114.00(7) . . ?
O11D Hg4 O21D 74.04(7) . . ?
N3D Hg4 O31D 67.08(7) . . ?
N4D Hg4 O31D 89.25(7) . . ?
N1D Hg4 O31D 159.55(8) . . ?
N2D Hg4 O31D 125.08(7) . . ?
O41D Hg4 O31D 70.92(7) . . ?
O11D Hg4 O31D 115.21(7) . . ?
O21D Hg4 O31D 72.51(7) . . ?
C11D N1D C8D 112.1(2) . . ?
C11D N1D C1D 110.5(2) . . ?
C8D N1D C1D 111.8(2) . . ?
C11D N1D Hg4 107.42(18) . . ?
C8D N1D Hg4 106.79(17) . . ?
C1D N1D Hg4 107.96(17) . . ?
N1D C1D C2D 113.0(2) . . ?
N1D C1D H1DA 109.0 . . ?
C2D C1D H1DA 109.0 . . ?
N1D C1D H1DB 109.0 . . ?
C2D C1D H1DB 109.0 . . ?
H1DA C1D H1DB 107.8 . . ?
N2D C2D C1D 112.8(2) . . ?
N2D C2D H2DA 109.0 . . ?
C1D C2D H2DA 109.0 . . ?
N2D C2D H2DB 109.0 . . ?
C1D C2D H2DB 109.0 . . ?
H2DA C2D H2DB 107.8 . . ?
C21D N2D C2D 112.6(2) . . ?
C21D N2D C3D 110.2(2) . . ?
C2D N2D C3D 111.9(2) . . ?
C21D N2D Hg4 108.49(17) . . ?
C2D N2D Hg4 106.91(17) . . ?
C3D N2D Hg4 106.34(17) . . ?
N2D C3D C4D 113.9(2) . . ?
N2D C3D H3DA 108.8 . . ?
C4D C3D H3DA 108.8 . . ?
N2D C3D H3DB 108.8 . . ?
C4D C3D H3DB 108.8 . . ?
H3DA C3D H3DB 107.7 . . ?
N3D C4D C3D 112.0(2) . . ?
N3D C4D H4DA 109.2 . . ?
C3D C4D H4DA 109.2 . . ?
N3D C4D H4DB 109.2 . . ?
C3D C4D H4DB 109.2 . . ?
H4DA C4D H4DB 107.9 . . ?
C31D N3D C4D 111.5(2) . . ?
C31D N3D C5D 110.1(2) . . ?
C4D N3D C5D 111.0(2) . . ?
C31D N3D Hg4 108.94(17) . . ?
C4D N3D Hg4 107.07(16) . . ?
C5D N3D Hg4 108.17(17) . . ?
N3D C5D C6D 113.0(2) . . ?
N3D C5D H5DA 109.0 . . ?
C6D C5D H5DA 109.0 . . ?
N3D C5D H5DB 109.0 . . ?
C6D C5D H5DB 109.0 . . ?
H5DA C5D H5DB 107.8 . . ?
N4D C6D C5D 112.4(2) . . ?
N4D C6D H6DA 109.1 . . ?
C5D C6D H6DA 109.1 . . ?
N4D C6D H6DB 109.1 . . ?
C5D C6D H6DB 109.1 . . ?
H6DA C6D H6DB 107.9 . . ?
C41D N4D C6D 111.4(2) . . ?
C41D N4D C7D 110.2(2) . . ?
C6D N4D C7D 112.4(2) . . ?
C41D N4D Hg4 108.27(17) . . ?
C6D N4D Hg4 106.42(17) . . ?
C7D N4D Hg4 107.92(17) . . ?
N4D C7D C8D 113.1(2) . . ?
N4D C7D H7DA 109.0 . . ?
C8D C7D H7DA 109.0 . . ?
N4D C7D H7DB 109.0 . . ?
C8D C7D H7DB 109.0 . . ?
H7DA C7D H7DB 107.8 . . ?
N1D C8D C7D 112.2(2) . . ?
N1D C8D H8DA 109.2 . . ?
C7D C8D H8DA 109.2 . . ?
N1D C8D H8DB 109.2 . . ?
C7D C8D H8DB 109.2 . . ?
H8DA C8D H8DB 107.9 . . ?
N1D C11D C12D 113.7(2) . . ?
N1D C11D H11G 108.8 . . ?
C12D C11D H11G 108.8 . . ?
N1D C11D H11H 108.8 . . ?
C12D C11D H11H 108.8 . . ?
H11G C11D H11H 107.7 . . ?
O12D C12D O11D 123.7(3) . . ?
O12D C12D C11D 116.8(3) . . ?
O11D C12D C11D 119.5(3) . . ?
O12D C12D Ba4 62.68(17) . 2_755 ?
O11D C12D Ba4 61.28(16) . 2_755 ?
C11D C12D Ba4 174.2(2) . 2_755 ?
C12D O11D Hg4 110.11(18) . . ?
C12D O11D Ba4 95.29(18) . 2_755 ?
Hg4 O11D Ba4 134.49(9) . 2_755 ?
C12D O12D Ba4 94.12(19) . 2_755 ?
N2D C21D C22D 114.1(2) . . ?
N2D C21D H21G 108.7 . . ?
C22D C21D H21G 108.7 . . ?
N2D C21D H21H 108.7 . . ?
C22D C21D H21H 108.7 . . ?
H21G C21D H21H 107.6 . . ?
O22D C22D O21D 125.7(3) . . ?
O22D C22D C21D 115.8(3) . . ?
O21D C22D C21D 118.4(3) . . ?
C22D O21D Hg4 113.34(19) . . ?
N3D C31D C32D 114.3(2) . . ?
N3D C31D H31G 108.7 . . ?
C32D C31D H31G 108.7 . . ?
N3D C31D H31H 108.7 . . ?
C32D C31D H31H 108.7 . . ?
H31G C31D H31H 107.6 . . ?
O32D C32D O31D 125.5(3) . . ?
O32D C32D C31D 114.5(2) . . ?
O31D C32D C31D 119.9(2) . . ?
C32D O31D Hg4 110.49(17) . . ?
C32D O31D Ba3 133.97(18) . 2_765 ?
Hg4 O31D Ba3 109.01(7) . 2_765 ?
N4D C41D C42D 113.6(2) . . ?
N4D C41D H41G 108.8 . . ?
C42D C41D H41G 108.8 . . ?
N4D C41D H41H 108.8 . . ?
C42D C41D H41H 108.8 . . ?
H41G C41D H41H 107.7 . . ?
O42D C42D O41D 123.5(3) . . ?
O42D C42D C41D 115.5(3) . . ?
O41D C42D C41D 120.8(3) . . ?
O42D C42D Ba3 64.35(17) . 2_765 ?
O41D C42D Ba3 72.04(17) . 2_765 ?
C41D C42D Ba3 137.3(2) . 2_765 ?
C42D O41D Hg4 111.68(19) . . ?
C42D O41D Ba3 84.97(18) . 2_765 ?
Hg4 O41D Ba3 106.24(8) . 2_765 ?
C42D O42D Ba3 92.81(19) . 2_765 ?
H1X O1W H1Z 92.1 . . ?
H1Y O1V H1Z 122.6 . . ?
H2X O2W H2Y 112.6 . . ?
H3X O3W H3Y 108.1 . . ?
Ba1 O4W H4X 112.4 2_676 . ?
Ba1 O4W H4Y 112.7 2_676 . ?
H4X O4W H4Y 99.8 . . ?
H5X O5W H5Y 119.4 . . ?
Ba2 O6W Ba1 109.99(8) 2_666 2_676 ?
Ba2 O6W H6X 115.1 2_666 . ?
Ba1 O6W H6X 106.6 2_676 . ?
Ba2 O6W H6Y 108.2 2_666 . ?
Ba1 O6W H6Y 116.2 2_676 . ?
H6X O6W H6Y 100.7 . . ?
Ba1 O7W Ba2 110.37(7) 2_676 2_666 ?
Ba1 O7W H7X 118.5 2_676 . ?
Ba2 O7W H7X 102.5 2_666 . ?
Ba1 O7W H7Y 109.6 2_676 . ?
Ba2 O7W H7Y 112.6 2_666 . ?
H7X O7W H7Y 103.1 . . ?
Ba1 O8W H8X 106.1 2_676 . ?
Ba1 O8W H8Y 113.8 2_676 . ?
H8X O8W H8Y 102.0 . . ?
Ba2 O9W H9X 66.9 2_666 . ?
Ba2 O9W H9Y 69.5 2_666 . ?
H9X O9W H9Y 118.3 . . ?
H10X O10W H10Y 128.1 . . ?
H11X O11W H11Y 118.2 . . ?
H12X O12W H12Y 104.5 . . ?
H13X O13W H13Y 87.2 . . ?
H13E O13V H13F 80.9 . . ?
H14X O14W H14Y 102.7 . . ?
H14X O14V H14Y 88.2 . . ?
H15X O15W H15Y 105.8 . . ?
H16X O16W H16Y 108.0 . . ?
Ba3 O17W H17X 109.5 2_765 . ?
Ba3 O17W H17Y 110.7 2_765 . ?
H17X O17W H17Y 103.4 . . ?
H18X O18W H18Y 99.3 . . ?
H19X O19W H19Y 112.6 . . ?
H20X O20W H20Y 102.6 . . ?
Ba3 O21W H21X 90.6 2_765 . ?
Ba3 O21W H21Y 109.2 2_765 . ?
H21X O21W H21Y 104.8 . . ?
H22X O22W H22Y 100.9 . . ?
H23X O23W H23Y 101.3 . . ?
H24X O24W H24Y 95.4 . . ?
H24X O24V H24Y 96.5 . . ?
H25X O25W H25Y 104.3 . . ?
Ba4 O26W H26X 115.3 . . ?
Ba4 O26W H26Y 116.0 . . ?
H26X O26W H26Y 110.7 . . ?
Ba4 O27W Ba3 110.64(7) . 1_545 ?
Ba4 O27W H27X 118.1 . . ?
Ba3 O27W H27X 109.3 1_545 . ?
Ba4 O27W H27Y 118.1 . . ?
Ba3 O27W H27Y 94.9 1_545 . ?
H27X O27W H27Y 103.1 . . ?
H28X O28W H28Y 94.3 . . ?
Ba3 O29W Ba4 111.47(7) 2_765 2_755 ?
Ba3 O29W H29X 120.5 2_765 . ?
Ba4 O29W H29X 94.4 2_755 . ?
Ba3 O29W H29Y 117.9 2_765 . ?
Ba4 O29W H29Y 107.4 2_755 . ?
H29X O29W H29Y 102.1 . . ?
H30X O30W H30Y 110.6 . . ?
H30I O30V H30J 70.0 . . ?
H30I O30X H30J 79.7 . . ?
H31X O31W H31Y 64.9 . . ?
H31I O31V H31J 107.4 . . ?
H32E O32W H32F 152.0 . . ?
H32G O32V H32F 107.9 . . ?
H33E O33W H33F 107.9 . . ?
H33G O33V H33H 116.1 . . ?
H33I O33X H33J 126.2 . . ?
H33K O33Y H33L 128.1 . . ?
H34E O34W H34F 118.2 . . ?
H34G O34V H34H 113.3 . . ?
H34I O34X H34J 112.3 . . ?
H34K O34Y H34L 108.5 . . ?

loop_
_geom_bond_atom_site_label_1
_geom_bond_atom_site_label_2
_geom_bond_distance
_geom_bond_site_symmetry_2
_geom_bond_publ_flag
Ba1 O42A 2.721(2) . ?
Ba1 O8W 2.777(2) 2_676 ?
Ba1 O7W 2.819(2) 2_676 ?
Ba1 O31B 2.844(2) 2_676 ?
Ba1 O4W 2.850(2) 2_676 ?
Ba1 O6W 2.872(2) 2_676 ?
Ba1 O42A 2.874(2) 2_676 ?
Ba1 O21B 2.900(3) 2_676 ?
Ba1 O22B 2.901(4) 2_676 ?
Ba1 O41A 2.910(2) 2_676 ?
Ba1 O24B 2.932(15) 2_676 ?
Ba2 O22A 2.712(2) . ?
Ba2 O11B 2.752(5) 2_666 ?
Ba2 O31A 2.799(2) 2_666 ?
Ba2 O6W 2.833(2) 2_666 ?
Ba2 O9W 2.846(3) 2_666 ?
Ba2 O12B 2.861(3) 2_666 ?
Ba2 O7W 2.874(2) 2_666 ?
Ba2 O13B 2.877(11) 2_666 ?
Ba2 O22A 2.930(2) 2_666 ?
Ba2 O21A 3.003(2) 2_666 ?
Ba2 O42B 3.197(9) 2_666 ?
Ba3 O22C 2.736(2) . ?
Ba3 O17W 2.769(2) 2_765 ?
Ba3 O29W 2.825(2) 2_765 ?
Ba3 O31D 2.833(2) 2_765 ?
Ba3 O21W 2.835(2) 2_765 ?
Ba3 O22C 2.847(2) 2_765 ?
Ba3 O42D 2.895(3) 2_765 ?
Ba3 O21C 2.904(2) 2_765 ?
Ba3 O27W 2.927(2) 1_565 ?
Ba3 O41D 3.063(2) 2_765 ?
Ba4 O42C 2.697(2) . ?
Ba4 O11C 2.770(2) 2_755 ?
Ba4 O11D 2.786(2) 2_755 ?
Ba4 O27W 2.789(2) . ?
Ba4 O26W 2.809(3) . ?
Ba4 O12D 2.818(2) 2_755 ?
Ba4 O42C 2.818(2) 2_755 ?
Ba4 O29W 2.863(2) 2_755 ?
Ba4 O41C 3.062(2) 2_755 ?
Hg1 O41A 2.436(2) . ?
Hg1 N1A 2.439(2) . ?
Hg1 N3A 2.445(3) . ?
Hg1 N4A 2.465(2) . ?
Hg1 N2A 2.474(2) . ?
Hg1 O21A 2.487(2) . ?
Hg1 O11A 2.642(2) . ?
Hg1 O31A 2.649(2) . ?
N1A C11A 1.473(4) . ?
N1A C1A 1.480(4) . ?
N1A C8A 1.481(4) . ?
C1A C2A 1.522(4) . ?
C1A H1AA 0.9900 . ?
C1A H1AB 0.9900 . ?
C2A N2A 1.481(4) . ?
C2A H2AA 0.9900 . ?
C2A H2AB 0.9900 . ?
N2A C21A 1.465(4) . ?
N2A C3A 1.481(4) . ?
C3A C4A 1.519(4) . ?
C3A H3AA 0.9900 . ?
C3A H3AB 0.9900 . ?
C4A N3A 1.479(4) . ?
C4A H4AA 0.9900 . ?
C4A H4AB 0.9900 . ?
N3A C31A 1.469(4) . ?
N3A C5A 1.481(4) . ?
C5A C6A 1.527(4) . ?
C5A H5AA 0.9900 . ?
C5A H5AB 0.9900 . ?
C6A N4A 1.475(4) . ?
C6A H6AA 0.9900 . ?
C6A H6AB 0.9900 . ?
N4A C41A 1.465(4) . ?
N4A C7A 1.478(4) . ?
C7A C8A 1.521(4) . ?
C7A H7AA 0.9900 . ?
C7A H7AB 0.9900 . ?
C8A H8AA 0.9900 . ?
C8A H8AB 0.9900 . ?
C11A C12A 1.529(4) . ?
C11A H11A 0.9900 . ?
C11A H11B 0.9900 . ?
C12A O12A 1.240(4) . ?
C12A O11A 1.268(4) . ?
C21A C22A 1.525(4) . ?
C21A H21A 0.9900 . ?
C21A H21B 0.9900 . ?
C22A O22A 1.249(4) . ?
C22A O21A 1.267(4) . ?
C31A C32A 1.521(4) . ?
C31A H31A 0.9900 . ?
C31A H31B 0.9900 . ?
C32A O31A 1.255(4) . ?
C32A O32A 1.270(4) . ?
C41A C42A 1.532(4) . ?
C41A H41A 0.9900 . ?
C41A H41B 0.9900 . ?
C42A O42A 1.251(4) . ?
C42A O41A 1.268(4) . ?
Hg2 O13B 2.327(11) . ?
Hg2 N3B 2.413(3) . ?
Hg2 N1B 2.418(3) . ?
Hg2 N4B 2.447(3) . ?
Hg2 O31B 2.456(2) . ?
Hg2 N2B 2.460(3) . ?
Hg2 O21B 2.475(3) . ?
Hg2 O11B 2.567(5) . ?
Hg2 O41B 2.751(2) . ?
Hg2 O24B 2.97(2) . ?
N1B C11B 1.430(10) . ?
N1B C1B 1.475(5) . ?
N1B C8B 1.483(6) . ?
N1B C13B 1.62(2) . ?
C1B C2B 1.520(6) . ?
C1B H1BA 0.9900 . ?
C1B H1BB 0.9900 . ?
C2B N2B 1.477(4) . ?
C2B H2BA 0.9900 . ?
C2B H2BB 0.9900 . ?
N2B C21B 1.445(8) . ?
N2B C3B 1.473(4) . ?
N2B C23B 1.57(2) . ?
C3B C4B 1.526(4) . ?
C3B H3BA 0.9900 . ?
C3B H3BB 0.9900 . ?
C4B N3B 1.477(4) . ?
C4B H4BA 0.9900 . ?
C4B H4BB 0.9900 . ?
N3B C31B 1.471(4) . ?
N3B C5B 1.475(4) . ?
C5B C6B 1.521(5) . ?
C5B H5BA 0.9900 . ?
C5B H5BB 0.9900 . ?
C6B N4B 1.475(5) . ?
C6B H6BA 0.9900 . ?
C6B H6BB 0.9900 . ?
N4B C7B 1.476(5) . ?
N4B C41B 1.485(15) . ?
N4B C43B 1.50(2) . ?
C7B C8B 1.508(7) . ?
C7B H7BA 0.9900 . ?
C7B H7BB 0.9900 . ?
C8B H8BA 0.9900 . ?
C8B H8BB 0.9900 . ?
C11B C12B 1.537(17) . ?
C11B H11C 0.9900 . ?
C11B H11D 0.9900 . ?
C12B O12B 1.243(13) . ?
C12B O11B 1.267(14) . ?
C13B C14B 1.50(4) . ?
C13B H13A 0.9900 . ?
C13B H13B 0.9900 . ?
C14B O13B 1.27(3) . ?
C14B O12B 1.27(3) . ?
C21B C22B 1.538(10) . ?
C21B H21C 0.9900 . ?
C21B H21D 0.9900 . ?
C22B O22B 1.229(8) . ?
C22B O21B 1.266(8) . ?
C23B C24B 1.47(2) . ?
C23B H24A 0.9900 . ?
C23B H24B 0.9900 . ?
C24B O23B 1.266(16) . ?
C24B O24B 1.285(19) . ?
C31B C32B 1.530(4) . ?
C31B H31C 0.9900 . ?
C31B H31D 0.9900 . ?
C32B O32B 1.249(4) . ?
C32B O31B 1.260(4) . ?
C41B C42B 1.523(17) . ?
C41B H41C 0.9900 . ?
C41B H41D 0.9900 . ?
C42B O41B 1.228(10) . ?
C42B O43B 1.239(11) . ?
C43B C44B 1.53(3) . ?
C43B H43A 0.9900 . ?
C43B H43B 0.9900 . ?
C44B O42B 1.292(17) . ?
C44B O41B 1.307(16) . ?
Hg3 N3C 2.421(2) . ?
Hg3 N2C 2.452(2) . ?
Hg3 O21C 2.461(2) . ?
Hg3 N1C 2.466(3) . ?
Hg3 N4C 2.469(2) . ?
Hg3 O41C 2.529(2) . ?
Hg3 O31C 2.598(2) . ?
Hg3 O11C 2.653(2) . ?
N1C C11C 1.469(4) . ?
N1C C8C 1.481(4) . ?
N1C C1C 1.483(4) . ?
C1C C2C 1.518(4) . ?
C1C H1CA 0.9900 . ?
C1C H1CB 0.9900 . ?
C2C N2C 1.479(4) . ?
C2C H2CA 0.9900 . ?
C2C H2CB 0.9900 . ?
N2C C21C 1.467(4) . ?
N2C C3C 1.481(4) . ?
C3C C4C 1.526(4) . ?
C3C H3CA 0.9900 . ?
C3C H3CB 0.9900 . ?
C4C N3C 1.478(4) . ?
C4C H4CA 0.9900 . ?
C4C H4CB 0.9900 . ?
N3C C31C 1.471(4) . ?
N3C C5C 1.484(4) . ?
C5C C6C 1.520(4) . ?
C5C H5CA 0.9900 . ?
C5C H5CB 0.9900 . ?
C6C N4C 1.480(4) . ?
C6C H6CA 0.9900 . ?
C6C H6CB 0.9900 . ?
N4C C41C 1.470(4) . ?
N4C C7C 1.478(4) . ?
C7C C8C 1.524(5) . ?
C7C H7CA 0.9900 . ?
C7C H7CB 0.9900 . ?
C8C H8CA 0.9900 . ?
C8C H8CB 0.9900 . ?
C11C C12C 1.523(4) . ?
C11C H11E 0.9900 . ?
C11C H11F 0.9900 . ?
C12C O11C 1.249(4) . ?
C12C O12C 1.263(4) . ?
C21C C22C 1.529(4) . ?
C21C H21E 0.9900 . ?
C21C H21F 0.9900 . ?
C22C O22C 1.252(3) . ?
C22C O21C 1.266(3) . ?
C31C C32C 1.530(4) . ?
C31C H31E 0.9900 . ?
C31C H31F 0.9900 . ?
C32C O32C 1.249(4) . ?
C32C O31C 1.263(4) . ?
C41C C42C 1.513(4) . ?
C41C H41E 0.9900 . ?
C41C H41F 0.9900 . ?
C42C O41C 1.258(4) . ?
C42C O42C 1.261(4) . ?
Hg4 N3D 2.418(2) . ?
Hg4 N4D 2.459(2) . ?
Hg4 N1D 2.461(2) . ?
Hg4 N2D 2.466(2) . ?
Hg4 O41D 2.475(2) . ?
Hg4 O11D 2.531(2) . ?
Hg4 O21D 2.566(2) . ?
Hg4 O31D 2.624(2) . ?
N1D C11D 1.467(4) . ?
N1D C8D 1.475(4) . ?
N1D C1D 1.481(4) . ?
C1D C2D 1.520(4) . ?
C1D H1DA 0.9900 . ?
C1D H1DB 0.9900 . ?
C2D N2D 1.475(4) . ?
C2D H2DA 0.9900 . ?
C2D H2DB 0.9900 . ?
N2D C21D 1.465(4) . ?
N2D C3D 1.477(4) . ?
C3D C4D 1.524(4) . ?
C3D H3DA 0.9900 . ?
C3D H3DB 0.9900 . ?
C4D N3D 1.478(4) . ?
C4D H4DA 0.9900 . ?
C4D H4DB 0.9900 . ?
N3D C31D 1.470(4) . ?
N3D C5D 1.478(4) . ?
C5D C6D 1.527(4) . ?
C5D H5DA 0.9900 . ?
C5D H5DB 0.9900 . ?
C6D N4D 1.473(4) . ?
C6D H6DA 0.9900 . ?
C6D H6DB 0.9900 . ?
N4D C41D 1.472(4) . ?
N4D C7D 1.477(4) . ?
C7D C8D 1.526(4) . ?
C7D H7DA 0.9900 . ?
C7D H7DB 0.9900 . ?
C8D H8DA 0.9900 . ?
C8D H8DB 0.9900 . ?
C11D C12D 1.526(4) . ?
C11D H11G 0.9900 . ?
C11D H11H 0.9900 . ?
C12D O12D 1.249(4) . ?
C12D O11D 1.263(4) . ?
C21D C22D 1.533(4) . ?
C21D H21G 0.9900 . ?
C21D H21H 0.9900 . ?
C22D O22D 1.249(4) . ?
C22D O21D 1.258(4) . ?
C31D C32D 1.533(4) . ?
C31D H31G 0.9900 . ?
C31D H31H 0.9900 . ?
C32D O32D 1.254(4) . ?
C32D O31D 1.256(4) . ?
C41D C42D 1.527(4) . ?
C41D H41G 0.9900 . ?
C41D H41H 0.9900 . ?
C42D O42D 1.247(4) . ?
C42D O41D 1.258(4) . ?
O1W H1X 1.0860 . ?
O1W H1Z 0.9793 . ?
O1V H1Y 1.0042 . ?
O1V H1Z 0.7947 . ?
O2W H2X 0.8736 . ?
O2W H2Y 0.8766 . ?
O3W H3X 0.8342 . ?
O3W H3Y 0.7558 . ?
O4W H4X 0.8142 . ?
O4W H4Y 0.8093 . ?
O5W H5X 0.8896 . ?
O5W H5Y 0.8655 . ?
O6W H6X 0.8466 . ?
O6W H6Y 0.9545 . ?
O7W H7X 0.8072 . ?
O7W H7Y 0.8238 . ?
O8W H8X 0.8250 . ?
O8W H8Y 0.8071 . ?
O9W H9X 0.8643 . ?
O9W H9Y 0.8054 . ?
O10W H10X 0.8254 . ?
O10W H10Y 0.8161 . ?
O11W H11X 0.8239 . ?
O11W H11Y 0.8291 . ?
O12W H12X 0.8165 . ?
O12W H12Y 0.7983 . ?
O13W H13X 1.1132 . ?
O13W H13Y 1.1092 . ?
O13V H13E 0.9965 . ?
O13V H13F 0.9208 . ?
O14W H14X 0.8243 . ?
O14W H14Y 0.8933 . ?
O14V H14X 0.9715 . ?
O14V H14Y 0.9563 . ?
O15W H15X 0.8158 . ?
O15W H15Y 0.8396 . ?
O16W H16X 0.8256 . ?
O16W H16Y 0.8158 . ?
O17W H17X 0.8552 . ?
O17W H17Y 0.8713 . ?
O18W H18X 0.8056 . ?
O18W H18Y 0.8114 . ?
O19W H19X 0.9024 . ?
O19W H19Y 0.8599 . ?
O20W H20X 0.8349 . ?
O20W H20Y 0.8352 . ?
O21W H21X 0.8799 . ?
O21W H21Y 0.8272 . ?
O22W H22X 0.8778 . ?
O22W H22Y 0.8792 . ?
O23W H23X 0.8464 . ?
O23W H23Y 0.8771 . ?
O24W H24X 0.8535 . ?
O24W H24Y 0.8257 . ?
O24V H24X 0.8225 . ?
O24V H24Y 0.8415 . ?
O25W H25X 0.8356 . ?
O25W H25Y 0.8187 . ?
O26W H26X 0.9801 . ?
O26W H26Y 0.8144 . ?
O27W H27X 0.7569 . ?
O27W H27Y 0.8397 . ?
O28W H28X 0.9110 . ?
O28W H28Y 0.8504 . ?
O29W H29X 0.8448 . ?
O29W H29Y 0.8666 . ?
O30W H30X 0.9291 . ?
O30W H30Y 0.7885 . ?
O30V H30I 1.0413 . ?
O30V H30J 1.0545 . ?
O30X H30I 0.9299 . ?
O30X H30J 0.9458 . ?
O31W H31X 0.9317 . ?
O31W H31Y 0.8857 . ?
O31V H31I 0.8298 . ?
O31V H31J 0.8155 . ?
O32W H32E 0.8126 . ?
O32W H32F 0.7941 . ?
O32V H32G 0.8283 . ?
O32V H32F 0.8238 . ?
O33W H33E 0.8249 . ?
O33W H33F 0.8156 . ?
O33V H33G 0.8198 . ?
O33V H33H 0.8197 . ?
O33X H33I 0.8021 . ?
O33X H33J 0.8019 . ?
O33Y H33K 0.8238 . ?
O33Y H33L 0.8211 . ?
O34W H34E 0.8021 . ?
O34W H34F 0.8143 . ?
O34V H34G 0.8043 . ?
O34V H34H 0.8391 . ?
O34X H34I 0.8106 . ?
O34X H34J 0.8159 . ?
O34Y H34K 0.8188 . ?
O34Y H34L 0.8286 . ?

loop_
_geom_hbond_atom_site_label_D
_geom_hbond_atom_site_label_H
_geom_hbond_atom_site_label_A
_geom_hbond_distance_DH
_geom_hbond_distance_HA
_geom_hbond_distance_DA
_geom_hbond_angle_DHA
_geom_hbond_site_symmetry_A
_geom_hbond_publ_flag
O1W^a H1X^a O14W^a 1.09 1.69 2.727(15) 158 2_766 yes
O1W^a H1Z O34W^a 0.98 1.92 2.688(11) 134 . yes
O2W H2X O32A 0.87 1.83 2.687(4) 167 . yes
O2W H2Y O43B^a 0.88 1.81 2.666(6) 166 . yes
O2W H2Y O42B^b 0.88 2.05 2.860(8) 154 . yes
O3W H3X O8W 0.83 2.17 2.960(4) 157 2_676 yes
O3W H3Y O22B^a 0.76 2.28 2.900(6) 140 . yes
O3W H3Y O23B^b 0.76 1.99 2.553(10) 131 . yes
O4W H4X O11A 0.81 1.94 2.727(3) 163 . yes
O4W H4Y O31W^a 0.81 2.02 2.811(6) 164 . yes
O5W H5X O31W^a 0.89 2.32 3.207(8) 173 . yes
O6W H6X O11A 0.85 2.00 2.828(3) 167 . yes
O6W H6Y O12B 0.95 2.58 3.071(3) 112 . yes
O6W H6Y O5W 0.95 2.23 2.998(4) 137 . yes
O7W H7X O32A 0.81 2.05 2.827(4) 162 . yes
O7W H7Y O41B 0.82 1.91 2.707(3) 164 . yes
O8W H8X O32B 0.82 1.93 2.726(3) 162 . yes
O8W H8Y O4W 0.81 1.96 2.770(3) 176 2_676 yes
O9W H9X O42B^b 0.86 2.46 3.170(8) 139 . yes
O9W H9X O2W 0.86 2.11 2.756(5) 131 . yes
O9W H9Y O10W 0.81 2.35 2.777(6) 114 2_666 yes
O10W H10X O34X^c 0.83 2.57 3.036(11) 117 2_766 yes
O10W H10X O34Y^d 0.83 1.92 2.663(14) 150 2_766 yes
O10W H10Y O12B 0.82 2.06 2.716(4) 138 . yes
O11W H11X O9W 0.82 1.96 2.738(4) 156 . yes
O11W H11Y O21A 0.83 1.95 2.765(4) 169 2_666 yes
O12W H12X O43B^a 0.82 2.01 2.781(5) 158 . yes
O12W H12X O42B^b 0.82 2.06 2.857(7) 165 . yes
O12W H12Y O11W 0.80 2.16 2.885(4) 152 . yes
O13W^a H13X^a O20W 1.11 1.99 2.785(7) 126 . yes
O13W^a H13Y^a O14W^a 1.11 2.27 3.344(14) 162 . yes
O14W^a H14X O18W 0.82 1.84 2.637(12) 161 2_765 yes
O14V^b H14X O18W 0.97 1.84 2.792(13) 165 2_765 yes
O14W^a H14Y O42D 0.89 1.89 2.776(12) 171 . yes
O14V^b H14Y O42D 0.96 1.89 2.670(14) 137 . yes
O15W H15X O28W 0.82 2.00 2.818(4) 177 2_855 yes
O15W H15Y O16W 0.84 2.02 2.849(4) 170 . yes
O16W H16X O32D 0.83 2.00 2.818(3) 171 . yes
O16W H16Y O19W 0.82 2.00 2.807(3) 170 2_765 yes
O17W H17X O32D 0.86 1.84 2.669(3) 162 . yes
O17W H17Y O21W 0.87 1.84 2.705(3) 174 2_765 yes
O18W H18X O17W 0.81 1.91 2.707(3) 169 . yes
O18W H18Y O12C 0.81 1.91 2.722(3) 174 . yes
O19W H19X O12W 0.90 1.96 2.846(4) 168 . yes
O19W H19Y O32C 0.86 1.99 2.822(3) 163 . yes
O20W H20X O13W^a 0.83 1.97 2.785(7) 166 . yes
O20W H20Y O32C 0.84 2.01 2.802(4) 157 . yes
O21W H21X O42D 0.88 2.24 2.873(3) 129 . yes
O21W H21X O20W 0.88 2.46 3.066(4) 126 . yes
O21W H21Y O31C 0.83 1.87 2.691(3) 169 . yes
O22W H22X O12D 0.88 1.80 2.647(5) 163 . yes
O22W H22Y O33W^a 0.88 1.90 2.707(11) 152 2_766 yes
O22W H22Y O33X^c 0.88 2.01 2.874(12) 169 2_766 yes
O23W H23X O26W 0.85 2.26 3.102(5) 175 . yes
O23W H23Y O22W 0.88 1.90 2.716(7) 155 . yes
O24W^a H24X O22W 0.85 1.89 2.732(6) 169 . yes
O25W H25X O41C 0.84 2.01 2.838(3) 170 . yes
O25W H25Y O24W^a 0.82 1.88 2.677(5) 163 . yes
O26W H26X O25W 0.98 1.90 2.873(4) 173 . yes
O26W H26Y O22D 0.81 2.05 2.815(4) 158 2_755 yes
O27W H27X O31C 0.76 2.20 2.919(3) 159 2_755 yes
O27W H27Y O41D 0.84 2.29 2.858(3) 125 2_755 yes
O28W H28X O22D 0.91 1.88 2.789(4) 174 . yes
O28W H28Y O25W 0.85 1.95 2.797(4) 172 2_755 yes
O29W H29X O12C 0.84 1.88 2.685(3) 159 . yes
O29W H29Y O21D 0.87 1.88 2.736(3) 168 . yes
O30W^a H30Y^a O30W^a 0.79 1.65 2.391(17) 156 2_576 yes
O31W^a H31X^a O22B^a 0.93 1.96 2.743(6) 141 . yes
O32W^a H32F O33W^a 0.79 2.35 2.862(17) 123 2_766 yes
O33W^a H33F^a O32W^a 0.82 2.17 2.862(17) 142 2_766 yes
O33V^b H33G^b O13V^b 0.82 1.35 2.16(2) 172 2_766 yes
O34W^a H34E^a O34W^a 0.80 2.18 2.593(16) 112 2_766 yes
O34X^c H34J^c O30X^c 0.82 2.41 2.812(18) 112 1_655 yes

loop_
_geom_torsion_atom_site_label_1
_geom_torsion_atom_site_label_2
_geom_torsion_atom_site_label_3
_geom_torsion_atom_site_label_4
_geom_torsion
_geom_torsion_site_symmetry_1
_geom_torsion_site_symmetry_2
_geom_torsion_site_symmetry_3
_geom_torsion_site_symmetry_4
_geom_torsion_publ_flag
C11A N1A C1A C2A -74.8(3) . . . . ?
C8A N1A C1A C2A 162.5(3) . . . . ?
Hg1 N1A C1A C2A 46.2(3) . . . . ?
N1A C1A C2A N2A -61.1(3) . . . . ?
C1A C2A N2A C21A 156.7(3) . . . . ?
C1A C2A N2A C3A -77.9(3) . . . . ?
C1A C2A N2A Hg1 38.3(3) . . . . ?
C21A N2A C3A C4A -74.9(3) . . . . ?
C2A N2A C3A C4A 160.1(3) . . . . ?
Hg1 N2A C3A C4A 43.9(3) . . . . ?
N2A C3A C4A N3A -59.8(3) . . . . ?
C3A C4A N3A C31A 158.9(3) . . . . ?
C3A C4A N3A C5A -77.4(3) . . . . ?
C3A C4A N3A Hg1 39.6(3) . . . . ?
C31A N3A C5A C6A -73.3(3) . . . . ?
C4A N3A C5A C6A 163.2(3) . . . . ?
Hg1 N3A C5A C6A 45.4(3) . . . . ?
N3A C5A C6A N4A -58.7(3) . . . . ?
C5A C6A N4A C41A 153.2(2) . . . . ?
C5A C6A N4A C7A -79.8(3) . . . . ?
C5A C6A N4A Hg1 36.7(3) . . . . ?
C41A N4A C7A C8A -74.3(3) . . . . ?
C6A N4A C7A C8A 159.9(3) . . . . ?
Hg1 N4A C7A C8A 42.2(3) . . . . ?
C11A N1A C8A C7A 160.2(2) . . . . ?
C1A N1A C8A C7A -76.2(3) . . . . ?
Hg1 N1A C8A C7A 39.6(3) . . . . ?
N4A C7A C8A N1A -59.3(3) . . . . ?
C1A N1A C11A C12A 161.5(2) . . . . ?
C8A N1A C11A C12A -74.5(3) . . . . ?
Hg1 N1A C11A C12A 43.5(3) . . . . ?
N1A C11A C12A O12A 163.1(3) . . . . ?
N1A C11A C12A O11A -18.1(4) . . . . ?
O12A C12A O11A Hg1 164.0(2) . . . . ?
C11A C12A O11A Hg1 -14.7(3) . . . . ?
C2A N2A C21A C22A -83.7(3) . . . . ?
C3A N2A C21A C22A 150.6(3) . . . . ?
Hg1 N2A C21A C22A 33.3(3) . . . . ?
N2A C21A C22A O22A 175.5(3) . . . . ?
N2A C21A C22A O21A -8.9(4) . . . . ?
N2A C21A C22A Ba2 -100.7(3) . . . 2_666 ?
O22A C22A O21A Hg1 154.1(3) . . . . ?
C21A C22A O21A Hg1 -21.2(4) . . . . ?
Ba2 C22A O21A Hg1 108.06(14) 2_666 . . . ?
O22A C22A O21A Ba2 46.0(3) . . . 2_666 ?
C21A C22A O21A Ba2 -129.3(3) . . . 2_666 ?
O21A C22A O22A Ba2 136.2(5) . . . . ?
C21A C22A O22A Ba2 -48.4(7) . . . . ?
Ba2 C22A O22A Ba2 -176.5(6) 2_666 . . . ?
O21A C22A O22A Ba2 -47.3(3) . . . 2_666 ?
C21A C22A O22A Ba2 128.2(2) . . . 2_666 ?
C4A N3A C31A C32A -80.7(3) . . . . ?
C5A N3A C31A C32A 155.5(3) . . . . ?
Hg1 N3A C31A C32A 38.1(3) . . . . ?
N3A C31A C32A O31A -2.2(4) . . . . ?
N3A C31A C32A O32A -179.5(3) . . . . ?
O32A C32A O31A Hg1 145.5(3) . . . . ?
C31A C32A O31A Hg1 -31.4(3) . . . . ?
O32A C32A O31A Ba2 1.2(5) . . . 2_666 ?
C31A C32A O31A Ba2 -175.7(2) . . . 2_666 ?
C6A N4A C41A C42A -78.0(3) . . . . ?
C7A N4A C41A C42A 155.6(2) . . . . ?
Hg1 N4A C41A C42A 39.4(3) . . . . ?
N4A C41A C42A O42A 157.8(3) . . . . ?
N4A C41A C42A O41A -25.9(4) . . . . ?
N4A C41A C42A Ba1 -119.9(4) . . . 2_676 ?
O42A C42A O41A Hg1 171.8(2) . . . . ?
C41A C42A O41A Hg1 -4.1(3) . . . . ?
Ba1 C42A O41A Hg1 149.80(16) 2_676 . . . ?
O42A C42A O41A Ba1 22.0(3) . . . 2_676 ?
C41A C42A O41A Ba1 -153.9(2) . . . 2_676 ?
O41A C42A O42A Ba1 177.1(3) . . . . ?
C41A C42A O42A Ba1 -6.8(6) . . . . ?
Ba1 C42A O42A Ba1 -160.5(4) 2_676 . . . ?
O41A C42A O42A Ba1 -22.3(3) . . . 2_676 ?
C41A C42A O42A Ba1 153.7(2) . . . 2_676 ?
C11B N1B C1B C2B -78.4(5) . . . . ?
C8B N1B C1B C2B 161.0(3) . . . . ?
C13B N1B C1B C2B -63.7(9) . . . . ?
Hg2 N1B C1B C2B 43.7(3) . . . . ?
N1B C1B C2B N2B -57.3(4) . . . . ?
C1B C2B N2B C21B 150.8(4) . . . . ?
C1B C2B N2B C3B -77.9(4) . . . . ?
C1B C2B N2B C23B 171.1(8) . . . . ?
C1B C2B N2B Hg2 36.7(3) . . . . ?
C21B N2B C3B C4B -71.8(5) . . . . ?
C2B N2B C3B C4B 162.0(3) . . . . ?
C23B N2B C3B C4B -78.4(9) . . . . ?
Hg2 N2B C3B C4B 45.5(3) . . . . ?
N2B C3B C4B N3B -60.7(4) . . . . ?
C3B C4B N3B C31B 154.8(3) . . . . ?
C3B C4B N3B C5B -79.3(3) . . . . ?
C3B C4B N3B Hg2 38.3(3) . . . . ?
C31B N3B C5B C6B -73.4(3) . . . . ?
C4B N3B C5B C6B 161.5(3) . . . . ?
Hg2 N3B C5B C6B 43.5(3) . . . . ?
N3B C5B C6B N4B -58.0(4) . . . . ?
C5B C6B N4B C7B -77.7(4) . . . . ?
C5B C6B N4B C41B 157.7(6) . . . . ?
C5B C6B N4B C43B 158.1(11) . . . . ?
C5B C6B N4B Hg2 37.3(3) . . . . ?
C6B N4B C7B C8B 160.9(3) . . . . ?
C41B N4B C7B C8B -81.2(6) . . . . ?
C43B N4B C7B C8B -66.2(8) . . . . ?
Hg2 N4B C7B C8B 44.8(3) . . . . ?
C11B N1B C8B C7B 154.4(5) . . . . ?
C1B N1B C8B C7B -79.4(4) . . . . ?
C13B N1B C8B C7B 154.6(10) . . . . ?
Hg2 N1B C8B C7B 38.4(3) . . . . ?
N4B C7B C8B N1B -60.3(4) . . . . ?
C1B N1B C11B C12B 156.1(5) . . . . ?
C8B N1B C11B C12B -79.9(6) . . . . ?
Hg2 N1B C11B C12B 34.6(6) . . . . ?
N1B C11B C12B O12B -178.7(7) . . . . ?
N1B C11B C12B O11B -0.7(9) . . . . ?
O12B C12B O11B Hg2 146.6(6) . . . . ?
C11B C12B O11B Hg2 -31.2(7) . . . . ?
Ba2 C12B O11B Hg2 148.6(4) 2_666 . . . ?
O12B C12B O11B Ba2 -2.0(6) . . . 2_666 ?
C11B C12B O11B Ba2 -179.8(5) . . . 2_666 ?
C1B N1B C13B C14B 160.7(13) . . . . ?
C8B N1B C13B C14B -70.3(16) . . . . ?
Hg2 N1B C13B C14B 48.6(15) . . . . ?
N1B C13B C14B O13B -33(2) . . . . ?
N1B C13B C14B O12B 144.2(16) . . . . ?
O12B C14B O13B Hg2 179.0(13) . . . . ?
C13B C14B O13B Hg2 -4(2) . . . . ?
Ba2 C14B O13B Hg2 179.6(11) 2_666 . . . ?
O12B C14B O13B Ba2 -0.6(19) . . . 2_666 ?
C13B C14B O13B Ba2 176.8(16) . . . 2_666 ?
O11B C12B O12B Ba2 1.9(6) . . . 2_666 ?
C11B C12B O12B Ba2 179.8(5) . . . 2_666 ?
O13B C14B O12B Ba2 0.6(19) . . . 2_666 ?
C13B C14B O12B Ba2 -176.9(15) . . . 2_666 ?
C3B N2B C21B C22B 148.1(5) . . . . ?
C2B N2B C21B C22B -84.2(6) . . . . ?
Hg2 N2B C21B C22B 31.3(6) . . . . ?
N2B C21B C22B O22B -178.1(5) . . . . ?
N2B C21B C22B O21B -1.0(9) . . . . ?
N2B C21B C22B Ba1 -90.8(8) . . . 2_676 ?
O22B C22B O21B Hg2 146.2(5) . . . . ?
C21B C22B O21B Hg2 -30.6(6) . . . . ?
Ba1 C22B O21B Hg2 105.67(19) 2_676 . . . ?
O22B C22B O21B Ba1 40.6(6) . . . 2_676 ?
C21B C22B O21B Ba1 -136.3(5) . . . 2_676 ?
O21B C22B O22B Ba1 -40.5(6) . . . 2_676 ?
C21B C22B O22B Ba1 136.4(5) . . . 2_676 ?
C3B N2B C23B C24B 165.6(13) . . . . ?
C2B N2B C23B C24B -76.1(15) . . . . ?
Hg2 N2B C23B C24B 52.6(17) . . . . ?
N2B C23B C24B O23B 155.4(12) . . . . ?
N2B C23B C24B O24B -25(2) . . . . ?
O23B C24B O24B Ba1 64.3(19) . . . 2_676 ?
C23B C24B O24B Ba1 -115.2(15) . . . 2_676 ?
O23B C24B O24B Hg2 174.2(11) . . . . ?
C23B C24B O24B Hg2 -5.2(19) . . . . ?
C5B N3B C31B C32B 150.9(3) . . . . ?
C4B N3B C31B C32B -83.4(3) . . . . ?
Hg2 N3B C31B C32B 33.7(3) . . . . ?
N3B C31B C32B O32B 174.8(3) . . . . ?
N3B C31B C32B O31B -6.0(4) . . . . ?
O32B C32B O31B Hg2 153.6(3) . . . . ?
C31B C32B O31B Hg2 -25.4(3) . . . . ?
O32B C32B O31B Ba1 8.3(5) . . . 2_676 ?
C31B C32B O31B Ba1 -170.74(19) . . . 2_676 ?
C6B N4B C41B C42B -82.7(6) . . . . ?
C7B N4B C41B C42B 154.9(5) . . . . ?
Hg2 N4B C41B C42B 33.2(7) . . . . ?
N4B C41B C42B O41B -1.0(9) . . . . ?
N4B C41B C42B O43B -178.1(6) . . . . ?
C6B N4B C43B C44B -77.9(12) . . . . ?
C7B N4B C43B C44B 154.6(8) . . . . ?
Hg2 N4B C43B C44B 43.7(10) . . . . ?
N4B C43B C44B O42B -169.3(9) . . . . ?
N4B C43B C44B O41B 9.5(15) . . . . ?
O41B C44B O42B Ba2 -73.8(11) . . . 2_666 ?
C43B C44B O42B Ba2 105.0(10) . . . 2_666 ?
O43B C42B O41B Hg2 149.4(6) . . . . ?
C41B C42B O41B Hg2 -27.3(7) . . . . ?
O42B C44B O41B Hg2 130.4(10) . . . . ?
C43B C44B O41B Hg2 -48.3(11) . . . . ?
C11C N1C C1C C2C -72.7(3) . . . . ?
C8C N1C C1C C2C 162.3(3) . . . . ?
Hg3 N1C C1C C2C 45.0(3) . . . . ?
N1C C1C C2C N2C -58.8(3) . . . . ?
C1C C2C N2C C21C 154.0(2) . . . . ?
C1C C2C N2C C3C -80.3(3) . . . . ?
C1C C2C N2C Hg3 37.4(3) . . . . ?
C21C N2C C3C C4C -75.3(3) . . . . ?
C2C N2C C3C C4C 160.3(2) . . . . ?
Hg3 N2C C3C C4C 41.6(3) . . . . ?
N2C C3C C4C N3C -57.3(3) . . . . ?
C3C C4C N3C C31C 158.1(3) . . . . ?
C3C C4C N3C C5C -78.2(3) . . . . ?
C3C C4C N3C Hg3 38.4(3) . . . . ?
C31C N3C C5C C6C -74.5(3) . . . . ?
C4C N3C C5C C6C 163.0(3) . . . . ?
Hg3 N3C C5C C6C 45.3(3) . . . . ?
N3C C5C C6C N4C -60.7(3) . . . . ?
C5C C6C N4C C41C 157.5(2) . . . . ?
C5C C6C N4C C7C -77.3(3) . . . . ?
C5C C6C N4C Hg3 38.8(3) . . . . ?
C41C N4C C7C C8C -74.4(3) . . . . ?
C6C N4C C7C C8C 160.6(2) . . . . ?
Hg3 N4C C7C C8C 44.7(3) . . . . ?
C11C N1C C8C C7C 156.9(3) . . . . ?
C1C N1C C8C C7C -77.8(3) . . . . ?
Hg3 N1C C8C C7C 38.7(3) . . . . ?
N4C C7C C8C N1C -59.9(3) . . . . ?
C8C N1C C11C C12C -82.1(3) . . . . ?
C1C N1C C11C C12C 152.7(3) . . . . ?
Hg3 N1C C11C C12C 36.0(3) . . . . ?
N1C C11C C12C O11C 6.3(4) . . . . ?
N1C C11C C12C O12C -173.3(3) . . . . ?
O12C C12C O11C Hg3 138.7(3) . . . . ?
C11C C12C O11C Hg3 -40.9(3) . . . . ?
O12C C12C O11C Ba4 3.2(4) . . . 2_755 ?
C11C C12C O11C Ba4 -176.34(19) . . . 2_755 ?
C2C N2C C21C C22C -76.6(3) . . . . ?
C3C N2C C21C C22C 158.1(2) . . . . ?
Hg3 N2C C21C C22C 41.1(3) . . . . ?
N2C C21C C22C O22C 159.9(3) . . . . ?
N2C C21C C22C O21C -24.0(4) . . . . ?
N2C C21C C22C Ba3 -119.6(4) . . . 2_765 ?
O22C C22C O21C Hg3 167.8(2) . . . . ?
C21C C22C O21C Hg3 -8.0(3) . . . . ?
Ba3 C22C O21C Hg3 146.52(15) 2_765 . . . ?
O22C C22C O21C Ba3 21.3(3) . . . 2_765 ?
C21C C22C O21C Ba3 -154.5(2) . . . 2_765 ?
O21C C22C O22C Ba3 -171.7(2) . . . . ?
C21C C22C O22C Ba3 4.3(5) . . . . ?
Ba3 C22C O22C Ba3 -149.8(4) 2_765 . . . ?
O21C C22C O22C Ba3 -21.8(3) . . . 2_765 ?
C21C C22C O22C Ba3 154.2(2) . . . 2_765 ?
C4C N3C C31C C32C -72.0(3) . . . . ?
C5C N3C C31C C32C 164.3(2) . . . . ?
Hg3 N3C C31C C32C 46.7(3) . . . . ?
N3C C31C C32C O32C 150.5(3) . . . . ?
N3C C31C C32C O31C -31.1(4) . . . . ?
O32C C32C O31C Hg3 177.9(2) . . . . ?
C31C C32C O31C Hg3 -0.3(3) . . . . ?
C7C N4C C41C C42C 148.0(3) . . . . ?
C6C N4C C41C C42C -86.4(3) . . . . ?
Hg3 N4C C41C C42C 30.5(3) . . . . ?
N4C C41C C42C O41C -0.8(4) . . . . ?
N4C C41C C42C O42C -178.0(3) . . . . ?
N4C C41C C42C Ba4 -100.4(3) . . . 2_755 ?
O42C C42C O41C Hg3 148.0(3) . . . . ?
C41C C42C O41C Hg3 -29.0(3) . . . . ?
Ba4 C42C O41C Hg3 104.92(12) 2_755 . . . ?
O42C C42C O41C Ba4 43.1(3) . . . 2_755 ?
C41C C42C O41C Ba4 -134.0(3) . . . 2_755 ?
O41C C42C O42C Ba4 149.3(3) . . . . ?
C41C C42C O42C Ba4 -33.5(6) . . . . ?
Ba4 C42C O42C Ba4 -163.3(5) 2_755 . . . ?
O41C C42C O42C Ba4 -47.4(3) . . . 2_755 ?
C41C C42C O42C Ba4 129.8(2) . . . 2_755 ?
C11D N1D C1D C2D 156.1(2) . . . . ?
C8D N1D C1D C2D -78.3(3) . . . . ?
Hg4 N1D C1D C2D 38.9(3) . . . . ?
N1D C1D C2D N2D -59.4(3) . . . . ?
C1D C2D N2D C21D -75.0(3) . . . . ?
C1D C2D N2D C3D 160.1(2) . . . . ?
C1D C2D N2D Hg4 44.0(3) . . . . ?
C21D N2D C3D C4D 155.5(2) . . . . ?
C2D N2D C3D C4D -78.3(3) . . . . ?
Hg4 N2D C3D C4D 38.1(3) . . . . ?
N2D C3D C4D N3D -59.7(3) . . . . ?
C3D C4D N3D C31D -74.3(3) . . . . ?
C3D C4D N3D C5D 162.6(2) . . . . ?
C3D C4D N3D Hg4 44.7(3) . . . . ?
C31D N3D C5D C6D 158.2(2) . . . . ?
C4D N3D C5D C6D -77.9(3) . . . . ?
Hg4 N3D C5D C6D 39.3(3) . . . . ?
N3D C5D C6D N4D -59.1(3) . . . . ?
C5D C6D N4D C41D -74.7(3) . . . . ?
C5D C6D N4D C7D 161.1(2) . . . . ?
C5D C6D N4D Hg4 43.2(3) . . . . ?
C41D N4D C7D C8D 156.7(2) . . . . ?
C6D N4D C7D C8D -78.3(3) . . . . ?
Hg4 N4D C7D C8D 38.7(3) . . . . ?
C11D N1D C8D C7D -72.6(3) . . . . ?
C1D N1D C8D C7D 162.7(2) . . . . ?
Hg4 N1D C8D C7D 44.9(3) . . . . ?
N4D C7D C8D N1D -59.9(3) . . . . ?
C8D N1D C11D C12D 154.6(3) . . . . ?
C1D N1D C11D C12D -79.9(3) . . . . ?
Hg4 N1D C11D C12D 37.6(3) . . . . ?
N1D C11D C12D O12D 176.6(3) . . . . ?
N1D C11D C12D O11D -3.7(4) . . . . ?
O12D C12D O11D Hg4 147.8(3) . . . . ?
C11D C12D O11D Hg4 -31.9(3) . . . . ?
Ba4 C12D O11D Hg4 141.57(16) 2_755 . . . ?
O12D C12D O11D Ba4 6.3(3) . . . 2_755 ?
C11D C12D O11D Ba4 -173.4(2) . . . 2_755 ?
O11D C12D O12D Ba4 -6.2(3) . . . 2_755 ?
C11D C12D O12D Ba4 173.5(2) . . . 2_755 ?
C2D N2D C21D C22D 159.0(2) . . . . ?
C3D N2D C21D C22D -75.2(3) . . . . ?
Hg4 N2D C21D C22D 40.8(3) . . . . ?
N2D C21D C22D O22D 169.5(3) . . . . ?
N2D C21D C22D O21D -12.5(4) . . . . ?
O22D C22D O21D Hg4 155.5(3) . . . . ?
C21D C22D O21D Hg4 -22.2(3) . . . . ?
C4D N3D C31D C32D 159.9(2) . . . . ?
C5D N3D C31D C32D -76.5(3) . . . . ?
Hg4 N3D C31D C32D 42.0(3) . . . . ?
N3D C31D C32D O32D 167.9(2) . . . . ?
N3D C31D C32D O31D -13.4(4) . . . . ?
O32D C32D O31D Hg4 158.4(2) . . . . ?
C31D C32D O31D Hg4 -20.3(3) . . . . ?
O32D C32D O31D Ba3 10.8(4) . . . 2_765 ?
C31D C32D O31D Ba3 -167.78(18) . . . 2_765 ?
C6D N4D C41D C42D 148.6(2) . . . . ?
C7D N4D C41D C42D -85.9(3) . . . . ?
Hg4 N4D C41D C42D 31.9(3) . . . . ?
N4D C41D C42D O42D -177.8(3) . . . . ?
N4D C41D C42D O41D -2.1(4) . . . . ?
N4D C41D C42D Ba3 -98.7(3) . . . 2_765 ?
O42D C42D O41D Hg4 145.9(3) . . . . ?
C41D C42D O41D Hg4 -29.4(3) . . . . ?
Ba3 C42D O41D Hg4 105.49(12) 2_765 . . . ?
O42D C42D O41D Ba3 40.4(3) . . . 2_765 ?
C41D C42D O41D Ba3 -134.9(3) . . . 2_765 ?
O41D C42D O42D Ba3 -43.2(3) . . . 2_765 ?
C41D C42D O42D Ba3 132.4(2) . . . 2_765 ?
